data_7131936
loop_
_publ_author_name
'Riesinger, Christoph'
'Erhard, Alexander'
'Scheer, Manfred'

_publ_section_title
;
 Ring Expansion vs. Addition -- Reactivity of a cyclo-P4 Complex Towards
 Pnictogenium Cations
;
_journal_name_full 'Chemical Communications'
_journal_paper_doi 10.1039/D3CC03369D
_journal_year 2023
_chemical_formula_moiety 'C31 H39 O2 P5 Ta, Al C14.88 F33.48 O4, 0.28(C4 F9)'
_chemical_formula_sum 'C47.01 H39 Al F36.01 O6 P5 Ta'
_chemical_formula_weight 1746.71
_space_group_crystal_system triclinic
_space_group_IT_number 2
_space_group_name_Hall '-P 1'
_space_group_name_H-M_alt 'P -1'
_atom_sites_solution_hydrogens geom
_atom_sites_solution_primary dual
_audit_creation_date 2023-03-15
_audit_creation_method
;
Olex2 1.5-alpha
(compiled 2023.03.06 svn.rbb2c1857 for OlexSys, GUI svn.r6748)
;
_audit_update_record
;
2023-07-10 deposited with the CCDC.	2023-07-26 downloaded from the CCDC.
;
_cell_angle_alpha 95.299(2)
_cell_angle_beta 108.400(2)
_cell_angle_gamma 110.628(2)
_cell_formula_units_Z 2
_cell_length_a 14.9785(3)
_cell_length_b 15.3177(3)
_cell_length_c 15.6939(3)
_cell_measurement_reflns_used 23415
_cell_measurement_temperature 293(2)
_cell_measurement_theta_max 71.7300
_cell_measurement_theta_min 3.5830
_cell_volume 3112.48(13)
_computing_cell_refinement 'CrysAlisPro 1.171.41.27a (Rigaku OD, 2019)'
_computing_data_collection 'CrysAlisPro 1.171.41.27a (Rigaku OD, 2019)'
_computing_data_reduction 'CrysAlisPro 1.171.41.27a (Rigaku OD, 2019)'
_computing_molecular_graphics 'Olex2 1.5-alpha (Dolomanov et al., 2009)'
_computing_publication_material 'Olex2 1.5-alpha (Dolomanov et al., 2009)'
_computing_structure_refinement 'SHELXL 2018/3 (Sheldrick, 2015)'
_computing_structure_solution 'SHELXT 2014/5 (Sheldrick, 2014)'
_diffrn_ambient_temperature 293(2)
_diffrn_detector 'CCD plate'
_diffrn_detector_area_resol_mean 5.2548
_diffrn_detector_type AtlasS2
_diffrn_measured_fraction_theta_full 0.994
_diffrn_measured_fraction_theta_max 0.974
_diffrn_measurement_details
;
List of Runs (angles in degrees, time in seconds):

  # Type    Start    End  Width  t~exp~   \w     \q     \k     \f   Frames
#--------------------------------------------------------------------------
  1  \w    -76.00  18.00   1.00    5.00    --  -40.72  77.00   0.00   94
  2  \w     10.00 117.00   1.00    5.00    --   40.72  57.00-120.00  107
  3  \w    -37.00  43.00   1.00    5.00    --   40.72 -38.00 120.00   80
  4  \w      6.00  93.00   1.00    5.00    --   40.72-133.00 107.00   87
  5  \w    -37.00  43.00   1.00    5.00    --   40.72 -38.00  90.00   80
  6  \w     83.00 178.00   1.00   20.00    --  104.78 111.00-120.00   95
  7  \w     20.00  80.00   1.00   20.00    --  104.78 -95.00-120.00   60
  8  \w     17.00 143.00   1.00   20.00    --  104.78 -88.00-169.51  126
  9  \w     75.00 178.00   1.00   20.00    --  104.78  49.00 -26.14  103
 10  \w     76.00 178.00   1.00   20.00    --  104.78  45.00 120.00  102
 11  \w     17.00 143.00   1.00   20.00    --  104.78 -88.00 -11.65  126
 12  \w     71.00 178.00   1.00   20.00    --  104.78  30.00  90.00  107
 13  \w     18.00 143.00   1.00   20.00    --  104.78 -87.00 -83.15  125
 14  \w     76.00 178.00   1.00   20.00    --  104.78  45.00  30.00  102
 15  \w     17.00 143.00   1.00   20.00    --  104.78 -88.00  77.86  126
 16  \w     17.00 143.00   1.00   20.00    --  104.78 -88.00 158.24  126
 17  \w      6.00 121.00   1.00    5.00    --   40.72  75.00 -41.55  115
 18  \w      6.00 121.00   1.00    5.00    --   40.72  75.00 153.28  115
 19  \w      6.00 121.00   1.00    5.00    --   40.72  75.00  56.45  115
;
_diffrn_measurement_device 'four-circle diffractometer'
_diffrn_measurement_device_type 'Xcalibur, AtlasS2, Gemini ultra'
_diffrn_measurement_method '\w scans'
_diffrn_orient_matrix_type 'CrysAlisPro convention (1999,Acta A55,543-557)'
_diffrn_orient_matrix_UB_11 -0.0869125000
_diffrn_orient_matrix_UB_12 0.0032134000
_diffrn_orient_matrix_UB_13 -0.0827485000
_diffrn_orient_matrix_UB_21 -0.0358853000
_diffrn_orient_matrix_UB_22 0.0462833000
_diffrn_orient_matrix_UB_23 0.0666835000
_diffrn_orient_matrix_UB_31 0.0720787000
_diffrn_orient_matrix_UB_32 0.1001817000
_diffrn_orient_matrix_UB_33 -0.0013066000
_diffrn_radiation_monochromator mirror
_diffrn_radiation_probe x-ray
_diffrn_radiation_type 'Cu K\a'
_diffrn_radiation_wavelength 1.54184
_diffrn_reflns_av_R_equivalents 0.0369
_diffrn_reflns_av_unetI/netI 0.0368
_diffrn_reflns_Laue_measured_fraction_full 0.994
_diffrn_reflns_Laue_measured_fraction_max 0.974
_diffrn_reflns_limit_h_max 18
_diffrn_reflns_limit_h_min -17
_diffrn_reflns_limit_k_max 18
_diffrn_reflns_limit_k_min -18
_diffrn_reflns_limit_l_max 19
_diffrn_reflns_limit_l_min -19
_diffrn_reflns_number 34318
_diffrn_reflns_point_group_measured_fraction_full 0.994
_diffrn_reflns_point_group_measured_fraction_max 0.974
_diffrn_reflns_theta_full 67.684
_diffrn_reflns_theta_max 71.881
_diffrn_reflns_theta_min 3.591
_diffrn_source 'fine-focus sealed X-ray tube'
_diffrn_source_type 'Enhance Ultra (Cu) X-ray Source'
_exptl_absorpt_coefficient_mu 6.048
_exptl_absorpt_correction_T_max 0.789
_exptl_absorpt_correction_T_min 0.234
_exptl_absorpt_correction_type analytical
_exptl_absorpt_process_details
;
CrysAlisPro 1.171.41.27a (Rigaku Oxford Diffraction, 2019)
Analytical numeric absorption correction using a multifaceted crystal
			model based on expressions derived by R.C. Clark & J.S. Reid.
(Clark, R. C. & Reid, J. S. (1995). Acta Cryst. A51, 887-897)
Empirical absorption correction using spherical harmonics,
 implemented in SCALE3 ABSPACK scaling algorithm.
;
_exptl_crystal_colour 'intense orange'
_exptl_crystal_density_diffrn 1.864
_exptl_crystal_description plate
_exptl_crystal_F_000 1708
_exptl_crystal_size_max 0.444
_exptl_crystal_size_mid 0.175
_exptl_crystal_size_min 0.048
_refine_diff_density_max 1.695
_refine_diff_density_min -0.628
_refine_diff_density_rms 0.094
_refine_ls_extinction_method none
_refine_ls_goodness_of_fit_ref 1.038
_refine_ls_hydrogen_treatment constr
_refine_ls_matrix_type full
_refine_ls_number_parameters 1478
_refine_ls_number_reflns 11896
_refine_ls_number_restraints 6336
_refine_ls_restrained_S_all 2.926
_refine_ls_R_factor_all 0.0389
_refine_ls_R_factor_gt 0.0358
_refine_ls_shift/su_max 0.003
_refine_ls_shift/su_mean 0.000
_refine_ls_structure_factor_coef Fsqd
_refine_ls_weighting_details 'w=1/[\s^2^(Fo^2^)+(0.0559P)^2^+4.1262P] where P=(Fo^2^+2Fc^2^)/3'
_refine_ls_weighting_scheme calc
_refine_ls_wR_factor_gt 0.0929
_refine_ls_wR_factor_ref 0.0953
_reflns_Friedel_coverage 0.000
_reflns_number_gt 11032
_reflns_number_total 11896
_reflns_threshold_expression 'I > 2\s(I)'
_cod_data_source_file d3cc03369d2.cif
_cod_data_source_block cr561_cua
_cod_original_cell_volume 3112.47(12)
_cod_database_code 7131936
_shelx_shelxl_version_number 2018/3
_chemical_oxdiff_formula C47H39TaP5AlO6F36
_shelx_space_group_comment
;
The symmetry employed for this shelxl refinement is uniquely defined
by the following loop, which should always be used as a source of
symmetry information in preference to the above space-group names.
They are only intended as comments.
;
_reflns_odcompleteness_completeness 99.42
_reflns_odcompleteness_iscentric 1
_reflns_odcompleteness_theta 66.97
_olex2_refinement_description
;
1. Restrained distances
 O3-C4 = C5-F8 = O17-C18 = C23-F24 = C27-F29 = O31-C32
 1.35 with sigma of 0.02
 Al2-O3 = Al2-O17 = Al2-O45
 1.72 with sigma of 0.02
 C4-C5
 1.57 with sigma of 0.02
 C4-C9 = C18-C27
 1.56 with sigma of 0.02
 C4-C13 = C18-C19 = C18-C23 = C32-C33 = C32-C37 = C47-C51
 1.55 with sigma of 0.02
 Al2-O31
 1.73 with sigma of 0.02
 C5-F6 = C9-F10 = C23-F26 = C27-F30 = C46-F48 = C51-F52
 1.31 with sigma of 0.02
 C5-F7 = C13-F14 = C19-F21 = C33-F34 = C37-F38 = C41-F42 = C46-F50 = C51-F54 =
 C55-F57
 1.32 with sigma of 0.02
 C9-F11 = C13-F15 = C19-F20 = C23-F25 = C41-F43 = C46-F49 = C55-F58
 1.34 with sigma of 0.02
 C9-F12 = C13-F16 = C19-F22 = C27-F28 = C33-F35 = C33-F36 = C37-F39 = C37-F40 =
  C51-F53 = C55-F56
 1.33 with sigma of 0.02
 C32-C41 = C46-C47
 1.58 with sigma of 0.02
 C41-F44
 1.3 with sigma of 0.02
 O45-C47
 1.36 with sigma of 0.02
 C47-C55
 1.54 with sigma of 0.02
 F2-C2 = F3-C2 = F1-C2
 1.33 with sigma of 0.02
 C4B-C2
 1.53 with sigma of 0.02
 C4B-C3
 1.53 with sigma of 0.02
 F4-C3 = F5-C3 = F9-C3
 1.33 with sigma of 0.02
 O3-C5 = C4-F7 = C4-F16 = C18-F25
 2.41 with sigma of 0.04
 O3-C9 = C4-F14 = C18-F26 = O45-C55 = C47-F52
 2.36 with sigma of 0.04
 Al2-C4 = Al2-C18 = Al2-C32 = Al2-C47
 2.96 with sigma of 0.04
 O3-C13 = C18-F24 = O31-C37 = C32-F39 = O45-C51 = C47-F53 = C47-F56
 2.39 with sigma of 0.04
 C4-F6 = C4-F10 = C4-F12 = C18-F21 = C18-F22 = C18-F30 = C32-F34 = C32-F35 =
 C32-F44 = C47-F57 = C47-F58
 2.37 with sigma of 0.04
 C4-F8 = C4-F15 = O17-C23 = C18-F29 = C32-F43
 2.38 with sigma of 0.04
 C4-F11 = O17-C27 = C18-F20 = C32-F36 = C32-F40 = C47-F54
 2.4 with sigma of 0.04
 O17-C19 = O31-C33 = C32-F38
 2.35 with sigma of 0.04
 C18-F28 = O31-C41 = C32-F42
 2.42 with sigma of 0.04
 O45-C46
 2.43 with sigma of 0.04
 C46-C51
 2.53 with sigma of 0.04
 C46-C55
 2.55 with sigma of 0.04
 F2-F1
 2.2 with sigma of 0.04
 F1-F3
 2.2 with sigma of 0.04
 F3-F2
 2.2 with sigma of 0.04
 F4-F5
 2.2 with sigma of 0.04
 C4B-F1
 2.55 with sigma of 0.04
 C33-F35 \\sim C33A-F35A
 with sigma of 0.02
 C32-F35 \\sim C32-F35A
 with sigma of 0.04
 C5-F6 \\sim C4B-F1
 with sigma of 0.02
 F34-F35 \\sim F34A-F35A
 with sigma of 0.04
 F35-F36 \\sim F35A-F36A
 with sigma of 0.04
 C4-F6 \\sim C4B-F1
 with sigma of 0.04
 O3-C4 \\sim O17-C18 \\sim O31-C32 \\sim O45-C47
 with sigma of 0.03
 C4-F7 \\sim C4B-F1
 with sigma of 0.04
 O3-C4 \\sim O3-C4A
 with sigma of 0.02
 C4-F8 \\sim C4B-F1
 with sigma of 0.04
 C5-F7 \\sim C4B-F1
 with sigma of 0.02
 O3-C5 \\sim O3-C4B
 with sigma of 0.04
 C4-F10 \\sim C4B-F1
 with sigma of 0.04
 O3-C9 \\sim O3-C4B
 with sigma of 0.04
 O3-C13 \\sim O3-C4B
 with sigma of 0.04
 Al2-O3 \\sim Al2-O17 \\sim Al2-O31 \\sim Al2-O45
 with sigma of 0.02
 O3-O17 \\sim O3-O31 \\sim O3-O45 \\sim O17-O31 \\sim O17-O45 \\sim O31-O45
 with sigma of 0.04
 C4-F11 \\sim C4B-F1
 with sigma of 0.04
 C4-F12 \\sim C4B-F1
 with sigma of 0.04
 O3-C5 \\sim O3-C9 \\sim O3-C13 \\sim O17-C19 \\sim O17-C23 \\sim O17-C27 \\sim
O31-C33 \\sim O31-C37 ~
 O31-C41 \\sim O45-C46 \\sim O45-C51 \\sim O45-C55
 with sigma of 0.04
 C5-F8 \\sim C4B-F1
 with sigma of 0.02
 O3-C5 \\sim O3-C5A
 with sigma of 0.04
 O3-C9 \\sim O3-C9A
 with sigma of 0.04
 O3-C13 \\sim O3-C13A
 with sigma of 0.04
 C4-F14 \\sim C4B-F1
 with sigma of 0.04
 C4-F15 \\sim C4B-F1
 with sigma of 0.04
 C9-F10 \\sim C4B-F1
 with sigma of 0.02
 C4-F16 \\sim C4B-F1
 with sigma of 0.04
 Al2-C4 \\sim Al2-C18 \\sim Al2-C32 \\sim Al2-C47
 with sigma of 0.05
 C9-F11 \\sim C4B-F1
 with sigma of 0.02
 C4-C5 \\sim C4-C9 \\sim C4-C13 \\sim C18-C19 \\sim C18-C23 \\sim C18-C27 \\sim
C32-C33 \\sim C32-C37 ~
 C32-C41 \\sim C47-C46 \\sim C47-C51 \\sim C47-C55
 with sigma of 0.02
 C9-F12 \\sim C4B-F1
 with sigma of 0.02
 C4-C5 \\sim C4A-C5A
 with sigma of 0.02
 C4-C9 \\sim C4A-C9A
 with sigma of 0.02
 C4-C13 \\sim C4A-C13A
 with sigma of 0.02
 C4-F6 \\sim C4A-F6A
 with sigma of 0.04
 C13-F14 \\sim C4B-F1
 with sigma of 0.02
 C4-F7 \\sim C4A-F7A
 with sigma of 0.04
 C4-F8 \\sim C4A-F8A
 with sigma of 0.04
 C13-F15 \\sim C4B-F1
 with sigma of 0.02
 C4-F10 \\sim C4A-F10A
 with sigma of 0.04
 C4-F11 \\sim C4A-F11A
 with sigma of 0.04
 C4-F12 \\sim C4A-F12A
 with sigma of 0.04
 C4-F14 \\sim C4A-F14A
 with sigma of 0.04
 C4-F15 \\sim C4A-F15A
 with sigma of 0.04
 C13-F16 \\sim C4B-F1
 with sigma of 0.02
 C4-F16 \\sim C4A-F16A
 with sigma of 0.04
 C5-C9 \\sim C5-C13 \\sim C9-C13 \\sim C19-C23 \\sim C19-C27 \\sim C23-C27
\\sim C33-C37 \\sim C33-C41 ~
 C37-C41 \\sim C46-C51 \\sim C46-C55 \\sim C51-C55
 with sigma of 0.04
 C5-F6 \\sim C5-F7 \\sim C5-F8 \\sim C9-F10 \\sim C9-F11 \\sim C9-F12 \\sim
C13-F14 \\sim C13-F15 \\sim C13-
 F16 \\sim C19-F20 \\sim C19-F21 \\sim C19-F22 \\sim C23-F24 \\sim C23-F25
\\sim C23-F26 \\sim C27-F28 ~
 C27-F29 \\sim C27-F30 \\sim C33-F34 \\sim C33-F35 \\sim C33-F36 \\sim C37-F38
\\sim C37-F39 \\sim C37-F40
 \\sim C41-F42 \\sim C41-F43 \\sim C41-F44 \\sim C46-F48 \\sim C46-F49 \\sim
C46-F50 \\sim C51-F52 \\sim C51-
 F53 \\sim C51-F54 \\sim C55-F56 \\sim C55-F57 \\sim C55-F58
 with sigma of 0.02
 F6-F7 \\sim F7-F8 \\sim F8-F6 \\sim F10-F11 \\sim F11-F12 \\sim F12-F10 \\sim
F14-F15 \\sim F15-F16 \\sim F16-
 F14 \\sim F20-F21 \\sim F21-F22 \\sim F22-F20 \\sim F24-F25 \\sim F25-F26
\\sim F26-F24 \\sim F28-F29 ~
 F29-F30 \\sim F30-F28
 with sigma of 0.04
 C46-C47 \\sim C46A-C47
 with sigma of 0.02
 C46-F48 \\sim C46A-F48A
 with sigma of 0.02
 C46-F49 \\sim C46A-F49A
 with sigma of 0.02
 C46-F50 \\sim C46A-F50A
 with sigma of 0.02
 C47-C51 \\sim C47-C51A
 with sigma of 0.02
 C47-C55 \\sim C47-C55A
 with sigma of 0.02
 C51-F52 \\sim C51A-F52A
 with sigma of 0.02
 C51-F53 \\sim C51A-F53A
 with sigma of 0.02
 C51-F54 \\sim C51A-F54A
 with sigma of 0.02
 C55-F56 \\sim C55A-F56A
 with sigma of 0.02
 C55-F57 \\sim C55A-F57A
 with sigma of 0.02
 C55-F58 \\sim C55A-F58A
 with sigma of 0.02
 C47-F48 \\sim C47-F48A
 with sigma of 0.04
 C47-F49 \\sim C47-F49A
 with sigma of 0.04
 C47-F50 \\sim C47-F50A
 with sigma of 0.04
 C47-F52 \\sim C47-F52A
 with sigma of 0.04
 C47-F53 \\sim C47-F53A
 with sigma of 0.04
 C47-F54 \\sim C47-F54A
 with sigma of 0.04
 C47-F56 \\sim C47-F56A
 with sigma of 0.04
 C47-F57 \\sim C47-F57A
 with sigma of 0.04
 C47-F58 \\sim C47-F58A
 with sigma of 0.04
 F48-F49 \\sim F48A-F49A
 with sigma of 0.04
 F48-F50 \\sim F48A-F50A
 with sigma of 0.04
 F49-F50 \\sim F49A-F50A
 with sigma of 0.04
 F52-F53 \\sim F52A-F53A
 with sigma of 0.04
 F52-F54 \\sim F52A-F54A
 with sigma of 0.04
 F53-F54 \\sim F53A-F54A
 with sigma of 0.04
 F56-F57 \\sim F56A-F57A
 with sigma of 0.04
 F56-F58 \\sim F56A-F58A
 with sigma of 0.04
 F57-F58 \\sim F57A-F58A
 with sigma of 0.04
 C5-F6 \\sim C5A-F6A
 with sigma of 0.02
 C5-F7 \\sim C5A-F7A
 with sigma of 0.02
 C5-F8 \\sim C5A-F8A
 with sigma of 0.02
 C9-F10 \\sim C9A-F10A
 with sigma of 0.02
 C9-F11 \\sim C9A-F11A
 with sigma of 0.02
 C9-F12 \\sim C9A-F12A
 with sigma of 0.02
 C13-F14 \\sim C13A-F14A
 with sigma of 0.02
 C13-F15 \\sim C13A-F15A
 with sigma of 0.02
 C13-F16 \\sim C13A-F16A
 with sigma of 0.02
 C5-C9 \\sim C5A-C9A
 with sigma of 0.04
 C5-C13 \\sim C5A-C13A
 with sigma of 0.04
 F6-F7 \\sim F6A-F7A
 with sigma of 0.04
 F6-F8 \\sim F6A-F8A
 with sigma of 0.04
 F7-F8 \\sim F7A-F8A
 with sigma of 0.04
 C9-C13 \\sim C9A-C13A
 with sigma of 0.04
 F10-F11 \\sim F10A-F11A
 with sigma of 0.04
 F10-F12 \\sim F10A-F12A
 with sigma of 0.04
 F11-F12 \\sim F11A-F12A
 with sigma of 0.04
 F14-F15 \\sim F14A-F15A
 with sigma of 0.04
 F14-F16 \\sim F14A-F16A
 with sigma of 0.04
 F15-F16 \\sim F15A-F16A
 with sigma of 0.04
 C32-C33 \\sim C32-C33A
 with sigma of 0.02
 C32-C37 \\sim C32-C37A
 with sigma of 0.02
 C32-C41 \\sim C32-C41A
 with sigma of 0.02
 C33-F34 \\sim C33A-F34A
 with sigma of 0.02
 C33-F36 \\sim C33A-F36A
 with sigma of 0.02
 C37-F38 \\sim C37A-F38A
 with sigma of 0.02
 C37-F39 \\sim C37A-F39A
 with sigma of 0.02
 C37-F40 \\sim C37A-F40A
 with sigma of 0.02
 C41-F42 \\sim C41A-F42A
 with sigma of 0.02
 C41-F43 \\sim C41A-F43A
 with sigma of 0.02
 C41-F44 \\sim C41A-F44A
 with sigma of 0.02
 C32-F34 \\sim C32-F34A
 with sigma of 0.04
 C32-F36 \\sim C32-F36A
 with sigma of 0.04
 C32-F38 \\sim C32-F38A
 with sigma of 0.04
 C32-F39 \\sim C32-F39A
 with sigma of 0.04
 C32-F40 \\sim C32-F40A
 with sigma of 0.04
 C32-F42 \\sim C32-F42A
 with sigma of 0.04
 C32-F43 \\sim C32-F43A
 with sigma of 0.04
 C32-F44 \\sim C32-F44A
 with sigma of 0.04
 F34-F36 \\sim F34A-F36A
 with sigma of 0.04
 F38-F39 \\sim F38A-F39A
 with sigma of 0.04
 F38-F40 \\sim F38A-F40A
 with sigma of 0.04
 F39-F40 \\sim F39A-F40A
 with sigma of 0.04
 F42-F43 \\sim F42A-F43A
 with sigma of 0.04
 F42-F44 \\sim F42A-F44A
 with sigma of 0.04
 F43-F44 \\sim F43A-F44A
 with sigma of 0.04
 C18-C19 \\sim C18-C19A
 with sigma of 0.02
 C18-C23 \\sim C18-C23A
 with sigma of 0.02
 C18-C27 \\sim C18-C27A
 with sigma of 0.02
 C19-F20 \\sim C19A-F20A
 with sigma of 0.02
 C19-F21 \\sim C19A-F21A
 with sigma of 0.02
 C19-F22 \\sim C19A-F22A
 with sigma of 0.02
 C23-F24 \\sim C23A-F24A
 with sigma of 0.02
 C23-F25 \\sim C23A-F25A
 with sigma of 0.02
 C23-F26 \\sim C23A-F26A
 with sigma of 0.02
 C27-F28 \\sim C27A-F28A
 with sigma of 0.02
 C27-F29 \\sim C27A-F29A
 with sigma of 0.02
 C27-F30 \\sim C27A-F30A
 with sigma of 0.02
 C18-F20 \\sim C18-F20A
 with sigma of 0.04
 C18-F21 \\sim C18-F21A
 with sigma of 0.04
 C18-F22 \\sim C18-F22A
 with sigma of 0.04
 C18-F24 \\sim C18-F24A
 with sigma of 0.04
 C18-F25 \\sim C18-F25A
 with sigma of 0.04
 C18-F26 \\sim C18-F26A
 with sigma of 0.04
 C18-F28 \\sim C18-F28A
 with sigma of 0.04
 C18-F29 \\sim C18-F29A
 with sigma of 0.04
 C18-F30 \\sim C18-F30A
 with sigma of 0.04
 F20-F21 \\sim F20A-F21A
 with sigma of 0.04
 F20-F22 \\sim F20A-F22A
 with sigma of 0.04
 F21-F22 \\sim F21A-F22A
 with sigma of 0.04
 F24-F25 \\sim F24A-F25A
 with sigma of 0.04
 F24-F26 \\sim F24A-F26A
 with sigma of 0.04
 F25-F26 \\sim F25A-F26A
 with sigma of 0.04
 F28-F29 \\sim F28A-F29A
 with sigma of 0.04
 F28-F30 \\sim F28A-F30A
 with sigma of 0.04
 F29-F30 \\sim F29A-F30A
 with sigma of 0.04
2. Uiso/Uaniso restraints and constraints
C32 \\sim C33 \\sim F34 \\sim F35 \\sim F36 \\sim C37 \\sim F38 \\sim F39 \\sim
F40 \\sim C41 \\sim F42 \\sim F43 \\sim F44 \\sim C33A \\sim F34A \\sim F35A
\\sim F36A \\sim C37A \\sim F38A \\sim F39A \\sim F40A \\sim C41A \\sim F42A
\\sim F43A \\sim F44A: within 1.7A with sigma of 0.02 and sigma for terminal
atoms of 0.04 within 1.7A
Al2 \\sim O3 \\sim C4 \\sim C5 \\sim F6 \\sim F7 \\sim F8 \\sim C9 \\sim F10
\\sim F11 \\sim F12 \\sim C13 \\sim F14 \\sim F15 \\sim F16 \\sim O17 \\sim C18
\\sim C19 \\sim F20 \\sim F21 \\sim F22 \\sim C23 \\sim F24 \\sim F25 \\sim F26
\\sim C27 \\sim F28 \\sim F29 \\sim F30 \\sim O31 \\sim C32 \\sim C33 \\sim F34
\\sim F35 \\sim F36 \\sim C37 \\sim F38 \\sim F39 \\sim F40 \\sim C41 \\sim F42
\\sim F43 \\sim F44 \\sim O45 \\sim C46 \\sim C47 \\sim F48 \\sim F49 \\sim F50
\\sim C51 \\sim F52 \\sim F53 \\sim F54 \\sim C55 \\sim F56 \\sim F57 \\sim
F58: within 2A with sigma of 0.04 and sigma for terminal atoms of 0.08 within 2A
P002 \\sim P003 \\sim P005 \\sim P004 \\sim P006: within 1.7A with sigma of
0.01 and sigma for terminal atoms of 0.02 within 1.7A
Ta \\sim Ta01: within 1.7A with sigma of 0.01 and sigma for terminal atoms of
0.02 within 1.7A
P0A \\sim P003: within 1.7A with sigma of 0.01 and sigma for terminal atoms of
0.02 within 1.7A
P1A \\sim P005: within 1.7A with sigma of 0.01 and sigma for terminal atoms of
0.02 within 1.7A
P4A \\sim P002: within 1.7A with sigma of 0.01 and sigma for terminal atoms of
0.02 within 1.7A
P2A \\sim P3A: within 2.5A with sigma of 0.01 and sigma for terminal atoms of
0.02 within 2.5A
P004 \\sim P2A: within 2.5A with sigma of 0.01 and sigma for terminal atoms of
0.02 within 2.5A
P3A \\sim P006: within 2.5A with sigma of 0.01 and sigma for terminal atoms of
0.02 within 2.5A
C4 \\sim C5 \\sim F6 \\sim F7 \\sim F8 \\sim C9 \\sim F10 \\sim F11 \\sim F12
\\sim C13 \\sim F14 \\sim F15 \\sim F16 \\sim C4A \\sim C5A \\sim F6A \\sim F7A
\\sim F8A \\sim C9A \\sim F10A \\sim F11A \\sim F12A \\sim C13A \\sim F14A
\\sim F15A \\sim F16A \\sim C4B \\sim C2 \\sim F1 \\sim F2 \\sim F3 \\sim C3
\\sim F4 \\sim F5 \\sim F9 \\sim C6 \\sim F13 \\sim F17 \\sim F18: within 1.7A
with sigma of 0.02 and sigma for terminal atoms of 0.04 within 1.7A
C46 \\sim C47 \\sim F48 \\sim F49 \\sim F50 \\sim C51 \\sim F52 \\sim F53 \\sim
F54 \\sim C55 \\sim F56 \\sim F57 \\sim F58 \\sim C46A \\sim F48A \\sim F49A
\\sim F50A \\sim C51A \\sim F52A \\sim F53A \\sim F54A \\sim C55A \\sim F56A
\\sim F57A \\sim F58A: within 1.7A with sigma of 0.02 and sigma for terminal
atoms of 0.04 within 1.7A
C18 \\sim C19 \\sim F20 \\sim F21 \\sim F22 \\sim C23 \\sim F24 \\sim F25 \\sim
F26 \\sim C27 \\sim F28 \\sim F29 \\sim F30 \\sim C19A \\sim F20A \\sim F21A
\\sim F22A \\sim C23A \\sim F24A \\sim F25A \\sim F26A \\sim C27A \\sim F28A
\\sim F29A \\sim F30A: within 1.7A with sigma of 0.02 and sigma for terminal
atoms of 0.04 within 1.7A
Uanis(O1) \\sim Ueq: with sigma of 0.005 and sigma for terminal atoms of 0.01
Uanis(F35A) \\sim Ueq: with sigma of 0.005 and sigma for terminal atoms of 0.01
Uanis(O2) \\sim Ueq: with sigma of 0.005 and sigma for terminal atoms of 0.01
3. Rigid body (RIGU) restrains
 Al2, O3, C4, C5, F6, F7, F8, C9, F10, F11, F12, C13, F14, F15, F16, O17, C18,
 C19, F20, F21, F22, C23, F24, F25, F26, C27, F28, F29, F30, O31, C32, C33, F34,
  F35, F36, C37, F38, F39, F40, C41, F42, F43, F44, O45, C46, C47, F48, F49,
 F50, C51, F52, F53, F54, C55, F56, F57, F58
 with sigma for 1-2 distances of 0.004 and sigma for 1-3 distances of 0.004
4. Others
 Sof(Ta)=Sof(P2A)=Sof(P4A)=Sof(P0A)=Sof(P1A)=Sof(P3A)=1-FVAR(1)
 Sof(Ta01)=Sof(P002)=Sof(P003)=Sof(P004)=Sof(P005)=Sof(P006)=FVAR(1)
 Fixed Sof: O3(0.62) C4(0.38) C5(0.38) F6(0.38) F7(0.38) F8(0.38) C9(0.38)
 F10(0.38) F11(0.38) F12(0.38) C13(0.38) F14(0.38) F15(0.38) F16(0.38) C19(0.7)
 F20(0.7) F21(0.7) F22(0.7) C23(0.7) F24(0.7) F25(0.7) F26(0.7) C27(0.7)
 F28(0.7) F29(0.7) F30(0.7) O31(0.75) C33(0.75) F34(0.75) F35(0.75) F36(0.75)
 C37(0.75) F38(0.75) F39(0.75) F40(0.75) C41(0.75) F42(0.75) F43(0.75)
 F44(0.75) C46(0.29) F48(0.29) F49(0.29) F50(0.29) C51(0.29) F52(0.29)
 F53(0.29) F54(0.29) C55(0.29) F56(0.29) F57(0.29) F58(0.29) C46A(0.71)
 F48A(0.71) F49A(0.71) F50A(0.71) C51A(0.71) F52A(0.71) F53A(0.71) F54A(0.71)
 C55A(0.71) F56A(0.71) F57A(0.71) F58A(0.71) C4A(0.34) C5A(0.34) F6A(0.34)
 F7A(0.34) F8A(0.34) C9A(0.34) F10A(0.34) F11A(0.34) F12A(0.34) C13A(0.34)
 F14A(0.34) F15A(0.34) F16A(0.34) C33A(0.25) F34A(0.25) F35A(0.25) F36A(0.25)
 C37A(0.25) F38A(0.25) F39A(0.25) F40A(0.25) C41A(0.25) F42A(0.25) F43A(0.25)
 F44A(0.25) O1(0.38) O2(0.25) C19A(0.3) F20A(0.3) F21A(0.3) F22A(0.3) C23A(0.3)
 F24A(0.3) F25A(0.3) F26A(0.3) C27A(0.3) F28A(0.3) F29A(0.3) F30A(0.3)
 C4B(0.28) C2(0.28) F1(0.28) F2(0.28) F3(0.28) C3(0.28) F4(0.28) F5(0.28)
 F9(0.28) C6(0.28) F13(0.28) F17(0.28) F18(0.28)
 Fixed X: Ta(-0.818079) P2A(-0.841189) P4A(-0.710071) P0A(-0.654) P1A(-
 0.646719) P3A(-0.75922) O1(-0.263331) C4B(-0.26274) F1(-0.3195)
 Fixed Y: Ta(0.347589) P2A(0.445499) P4A(0.435679) P0A(0.373449) P1A(0.4733)
 P3A(0.52217) O1(0.26368) C4B(0.33795) F1(0.24894)
 Fixed Z: Ta(-0.489639) P2A(-0.3552) P4A(-0.253) P0A(-0.344739) P1A(-0.428619)
 P3A(-0.438709) O1(-0.09492) C4B(-0.026431) F1(0.06155)
5.a Aromatic/amide H refined with riding coordinates:
 C00K(H00K), C00N(H00N), C00Z(H00Z), C011(H011), C014(H014), C01H(H01J),
 C01J(H01N), C01R(H01R), C01W(H01W), C01Z(H01Z), C020(H020), C029(H029)
5.b Idealised Me refined as rotating group:
 C00V(H00A,H00B,H00C), C01A(H01A,H01B,H01C), C01B(H01D,H01E,H01F), C01F(H01G,
 H01H,H01I), C01I(H01K,H01L,H01M), C01S(H01O,H01P,H01Q), C01T(H01S,H01T,H01U),
 C01Y(H01V,H01X,H01Y), C022(H02A,H02B,H02C)
;
_olex2_date_sample_data_collection 2020-08-13
_olex2_submission_special_instructions 'No special instructions were received'
_oxdiff_exptl_absorpt_empirical_details
;
Empirical correction (ABSPACK) includes:
- Absorption correction using spherical harmonics
- Frame scaling
;
_oxdiff_exptl_absorpt_empirical_full_max 1.249
_oxdiff_exptl_absorpt_empirical_full_min 0.720

loop_
_space_group_symop_operation_xyz
'x, y, z'
'-x, -y, -z'

loop_
_atom_site_label
_atom_site_type_symbol
_atom_site_fract_x
_atom_site_fract_y
_atom_site_fract_z
_atom_site_U_iso_or_equiv
_atom_site_adp_type
_atom_site_occupancy
_atom_site_site_symmetry_order
_atom_site_calc_flag
_atom_site_refinement_flags_posn
_atom_site_refinement_flags_adp
_atom_site_refinement_flags_occupancy
_atom_site_disorder_assembly
_atom_site_disorder_group
Ta01 Ta -0.77881(2) 0.31704(2) -0.51623(2) 0.02041(7) Uani 0.9699(9) 1 d . U P A 1
P002 P -0.68010(7) 0.42534(6) -0.28485(6) 0.02400(18) Uani 0.9699(9) 1 d . U P A 1
P003 P -0.61939(7) 0.34791(7) -0.35582(6) 0.02578(18) Uani 0.9699(9) 1 d . U P A 1
P004 P -0.79440(8) 0.44440(7) -0.39670(6) 0.02962(19) Uani 0.9699(9) 1 d . U P A 1
P005 P -0.58717(7) 0.43933(7) -0.44796(6) 0.0318(2) Uani 0.9699(9) 1 d . U P A 1
P006 P -0.69796(8) 0.50310(6) -0.47072(6) 0.0331(2) Uani 0.9699(9) 1 d . U P A 1
O008 O -0.8911(2) 0.1873(2) -0.39901(18) 0.0401(7) Uani 1 1 d . . . . .
O00A O -0.6558(3) 0.1815(2) -0.5295(2) 0.0463(7) Uani 1 1 d . . . . .
C00K C -0.8703(3) 0.3570(2) -0.6503(2) 0.0252(7) Uani 1 1 d . . . . .
H00K H -0.860346 0.420800 -0.647222 0.030 Uiso 1 1 calc R U . A 1
C00M C -0.9484(3) 0.2886(3) -0.6280(2) 0.0271(7) Uani 1 1 d . . . . .
C00N C -0.7115(3) 0.2743(3) -0.1962(2) 0.0321(8) Uani 1 1 d . . . . .
H00N H -0.662029 0.263581 -0.214248 0.039 Uiso 1 1 calc R U . . .
C00O C -0.8519(3) 0.2320(2) -0.4407(2) 0.0290(7) Uani 1 1 d . . . . .
C00Q C -0.7389(3) 0.3492(3) -0.2187(2) 0.0293(7) Uani 1 1 d . . . . .
C00R C -1.0017(3) 0.0915(3) -0.6514(2) 0.0346(8) Uani 1 1 d . . . . .
C00S C -0.8103(3) 0.3153(2) -0.6775(2) 0.0252(7) Uani 1 1 d . . . . .
C00V C -1.0626(3) 0.2894(4) -0.5330(3) 0.0442(10) Uani 1 1 d . . . . .
H00A H -1.128119 0.290695 -0.540198 0.066 Uiso 1 1 calc R U . . .
H00B H -1.010421 0.336602 -0.479015 0.066 Uiso 1 1 calc R U . . .
H00C H -1.064802 0.227049 -0.526505 0.066 Uiso 1 1 calc R U . . .
C00W C -0.9348(3) 0.1990(2) -0.6407(2) 0.0259(7) Uani 1 1 d . . . . .
C00Z C -0.5837(3) 0.6240(3) -0.2194(3) 0.0385(9) Uani 1 1 d . . . . .
H00Z H -0.634263 0.627544 -0.270052 0.046 Uiso 1 1 calc R U . . .
C011 C -0.8504(3) 0.2191(2) -0.6695(2) 0.0258(7) Uani 1 1 d . . . . .
H011 H -0.824443 0.174431 -0.681651 0.031 Uiso 1 1 calc R U . A 1
C012 C -1.0375(3) 0.3117(3) -0.6183(3) 0.0365(8) Uani 1 1 d . . . . .
C014 C -0.7579(3) 0.2155(3) -0.1469(3) 0.0402(9) Uani 1 1 d . . . . .
H014 H -0.740022 0.164817 -0.132598 0.048 Uiso 1 1 calc R U . . .
C016 C -0.6978(3) 0.2283(3) -0.5244(2) 0.0327(8) Uani 1 1 d . . . . .
C019 C -0.5846(3) 0.5359(3) -0.2053(2) 0.0305(7) Uani 1 1 d . . . . .
C01A C -0.6513(3) 0.3196(3) -0.7047(3) 0.0384(9) Uani 1 1 d . . . . .
H01A H -0.680811 0.250806 -0.719660 0.058 Uiso 1 1 calc R U . . .
H01B H -0.608907 0.342833 -0.640291 0.058 Uiso 1 1 calc R U . . .
H01C H -0.610206 0.342515 -0.740596 0.058 Uiso 1 1 calc R U . . .
C01B C -1.0603(3) 0.0524(3) -0.7558(3) 0.0437(10) Uani 1 1 d . . . . .
H01D H -1.104469 0.084587 -0.778311 0.065 Uiso 1 1 calc R U . . .
H01E H -1.100868 -0.015126 -0.768290 0.065 Uiso 1 1 calc R U . . .
H01F H -1.012065 0.063157 -0.786083 0.065 Uiso 1 1 calc R U . . .
C01F C -0.6901(3) 0.4655(3) -0.7020(3) 0.0374(9) Uani 1 1 d . . . . .
H01G H -0.651544 0.488255 -0.636780 0.056 Uiso 1 1 calc R U . . .
H01H H -0.743892 0.488304 -0.719191 0.056 Uiso 1 1 calc R U . . .
H01I H -0.645308 0.488749 -0.734597 0.056 Uiso 1 1 calc R U . . .
C01H C -0.8117(3) 0.3658(3) -0.1904(3) 0.0408(9) Uani 1 1 d . . . . .
H01J H -0.830334 0.416029 -0.205033 0.049 Uiso 1 1 calc R U . . .
C01I C -0.9329(3) 0.0378(3) -0.6168(3) 0.0415(9) Uani 1 1 d . . . . .
H01K H -0.886551 0.046180 -0.648855 0.062 Uiso 1 1 calc R U . . .
H01L H -0.974994 -0.029171 -0.628105 0.062 Uiso 1 1 calc R U . . .
H01M H -0.894177 0.062857 -0.551785 0.062 Uiso 1 1 calc R U . . .
C01J C -0.5088(3) 0.5310(3) -0.1291(3) 0.0391(9) Uani 1 1 d . . . . .
H01N H -0.510048 0.471685 -0.119360 0.047 Uiso 1 1 calc R U . . .
C01M C -0.7374(3) 0.3558(3) -0.7265(2) 0.0306(7) Uani 1 1 d . . . . .
C01R C -0.4317(4) 0.6141(3) -0.0679(3) 0.0437(10) Uani 1 1 d . . . . .
H01R H -0.380288 0.611006 -0.017690 0.052 Uiso 1 1 calc R U . . .
C01S C -1.0805(3) 0.0684(3) -0.6051(3) 0.0431(10) Uani 1 1 d . . . . .
H01O H -1.045698 0.093616 -0.539741 0.065 Uiso 1 1 calc R U . . .
H01P H -1.117038 0.000167 -0.617549 0.065 Uiso 1 1 calc R U . . .
H01Q H -1.128180 0.096827 -0.629111 0.065 Uiso 1 1 calc R U . . .
C01T C -1.1327(3) 0.2556(4) -0.7072(3) 0.0456(10) Uani 1 1 d . . . . .
H01S H -1.115900 0.270229 -0.759857 0.068 Uiso 1 1 calc R U . . .
H01T H -1.187745 0.273657 -0.706636 0.068 Uiso 1 1 calc R U . . .
H01U H -1.153628 0.188130 -0.710464 0.068 Uiso 1 1 calc R U . . .
C01W C -0.5067(4) 0.7071(3) -0.1572(3) 0.0459(10) Uani 1 1 d . . . . .
H01W H -0.505654 0.766509 -0.166419 0.055 Uiso 1 1 calc R U . . .
C01Y C -1.0133(4) 0.4187(3) -0.6140(3) 0.0458(10) Uani 1 1 d . . . . .
H01V H -1.067446 0.433008 -0.604702 0.069 Uiso 1 1 calc R U . . .
H01X H -1.007809 0.433256 -0.670806 0.069 Uiso 1 1 calc R U . . .
H01Y H -0.949430 0.456670 -0.563721 0.069 Uiso 1 1 calc R U . . .
C01Z C -0.4319(4) 0.7020(3) -0.0821(3) 0.0470(10) Uani 1 1 d . . . . .
H01Z H -0.381078 0.758086 -0.040512 0.056 Uiso 1 1 calc R U . . .
C020 C -0.8298(3) 0.2314(3) -0.1193(3) 0.0482(11) Uani 1 1 d . . . . .
H020 H -0.860897 0.191611 -0.086450 0.058 Uiso 1 1 calc R U . . .
C022 C -0.8044(3) 0.3201(3) -0.8305(3) 0.0379(9) Uani 1 1 d . . . . .
H02A H -0.762358 0.343180 -0.865511 0.057 Uiso 1 1 calc R U . . .
H02B H -0.857667 0.343663 -0.844228 0.057 Uiso 1 1 calc R U . . .
H02C H -0.834850 0.251323 -0.846325 0.057 Uiso 1 1 calc R U . . .
C029 C -0.8561(4) 0.3072(4) -0.1404(3) 0.0555(12) Uani 1 1 d . . . . .
H029 H -0.904156 0.318649 -0.120571 0.067 Uiso 1 1 calc R U . . .
Ta Ta -0.818079 0.347589 -0.489639 0.040(2) Uani 0.0301(9) 1 d . U P A 2
P2A P -0.841189 0.445499 -0.355200 0.041(5) Uani 0.0301(9) 1 d . U P A 2
P4A P -0.710071 0.435679 -0.253000 0.044(6) Uani 0.0301(9) 1 d . U P A 2
P0A P -0.654000 0.373449 -0.344739 0.035(5) Uani 0.0301(9) 1 d . U P A 2
P1A P -0.646719 0.473300 -0.428619 0.033(5) Uani 0.0301(9) 1 d . U P A 2
P3A P -0.759220 0.522170 -0.438709 0.041(5) Uani 0.0301(9) 1 d . U P A 2
Al2 Al -0.30878(8) 0.16712(8) -0.17335(7) 0.0287(2) Uani 1 1 d D U . . .
O3 O -0.3170(4) 0.2474(4) -0.0961(4) 0.0447(12) Uani 0.62 1 d D U P B 2
C4 C -0.2774(8) 0.3360(8) -0.0466(7) 0.038(2) Uani 0.38 1 d D U P B 1
C5 C -0.3428(11) 0.3332(8) 0.0137(9) 0.064(3) Uani 0.38 1 d D U P B 1
F6 F -0.4295(12) 0.3408(14) -0.0343(11) 0.079(4) Uani 0.38 1 d D U P B 1
F7 F -0.2971(12) 0.4083(8) 0.0853(9) 0.079(4) Uani 0.38 1 d D U P B 1
F8 F -0.3600(9) 0.2549(7) 0.0490(8) 0.059(3) Uani 0.38 1 d D U P B 1
C9 C -0.1640(10) 0.3657(9) 0.0177(8) 0.062(3) Uani 0.38 1 d D U P B 1
F10 F -0.1121(16) 0.3412(15) -0.0282(14) 0.058(3) Uani 0.38 1 d D U P B 1
F11 F -0.1163(15) 0.4601(9) 0.0532(10) 0.078(4) Uani 0.38 1 d D U P B 1
F12 F -0.1619(16) 0.3222(17) 0.0883(14) 0.090(5) Uani 0.38 1 d D U P B 1
C13 C -0.2873(10) 0.4064(9) -0.1081(9) 0.058(3) Uani 0.38 1 d D U P B 1
F14 F -0.2089(10) 0.4308(13) -0.1376(10) 0.055(3) Uani 0.38 1 d D U P B 1
F15 F -0.3782(13) 0.3665(11) -0.1794(11) 0.064(4) Uani 0.38 1 d D U P B 1
F16 F -0.2865(15) 0.4850(11) -0.0646(11) 0.069(4) Uani 0.38 1 d D U P B 1
O17 O -0.2865(3) 0.2143(3) -0.2622(2) 0.0585(9) Uani 1 1 d D U . . .
C18 C -0.2469(4) 0.2228(3) -0.3280(3) 0.0502(10) Uani 1 1 d D U . . .
C19 C -0.1439(5) 0.3173(5) -0.2897(4) 0.0543(15) Uani 0.7 1 d D U P C 1
F20 F -0.0840(5) 0.3194(5) -0.3381(5) 0.0767(18) Uani 0.7 1 d D U P C 1
F21 F -0.1568(5) 0.3982(4) -0.2867(5) 0.0756(17) Uani 0.7 1 d D U P C 1
F22 F -0.0901(11) 0.3185(9) -0.2038(6) 0.074(2) Uani 0.7 1 d D U P C 1
C23 C -0.3192(6) 0.2421(5) -0.4117(4) 0.0566(16) Uani 0.7 1 d D U P C 1
F24 F -0.4006(5) 0.1621(4) -0.4593(5) 0.0782(17) Uani 0.7 1 d D U P C 1
F25 F -0.2697(7) 0.2791(6) -0.4681(5) 0.0677(18) Uani 0.7 1 d D U P C 1
F26 F -0.3557(5) 0.3029(5) -0.3881(5) 0.0606(15) Uani 0.7 1 d D U P C 1
C27 C -0.2242(6) 0.1380(5) -0.3549(5) 0.0678(18) Uani 0.7 1 d D U P C 1
F28 F -0.2127(8) 0.1299(6) -0.4346(5) 0.085(2) Uani 0.7 1 d D U P C 1
F29 F -0.1378(7) 0.1415(6) -0.2900(6) 0.085(3) Uani 0.7 1 d D U P C 1
F30 F -0.3018(7) 0.0606(4) -0.3568(5) 0.0777(19) Uani 0.7 1 d D U P C 1
O31 O -0.4312(3) 0.0728(3) -0.2156(4) 0.0546(11) Uani 0.75 1 d D U P B 1
C32 C -0.5328(3) 0.0443(4) -0.2446(4) 0.0645(13) Uani 1 1 d D U . . .
C33 C -0.5698(5) 0.0953(6) -0.3237(6) 0.081(2) Uani 0.75 1 d D U P B 1
F34 F -0.5597(5) 0.0632(6) -0.4000(5) 0.111(3) Uani 0.75 1 d D U P B 1
F35 F -0.5129(9) 0.1903(7) -0.2896(9) 0.150(5) Uani 0.75 1 d D U P B 1
F36 F -0.6663(5) 0.0837(8) -0.3459(8) 0.095(3) Uani 0.75 1 d D U P B 1
C37 C -0.5783(6) -0.0648(5) -0.2917(5) 0.0680(18) Uani 0.75 1 d D U P B 1
F38 F -0.5279(4) -0.0908(4) -0.3364(4) 0.0870(15) Uani 0.75 1 d D U P B 1
F39 F -0.5759(5) -0.1154(4) -0.2271(4) 0.0815(14) Uani 0.75 1 d D U P B 1
F40 F -0.6767(4) -0.0971(5) -0.3512(5) 0.0732(15) Uani 0.75 1 d D U P B 1
C41 C -0.5772(5) 0.0589(5) -0.1710(5) 0.0694(18) Uani 0.75 1 d D U P B 1
F42 F -0.6780(5) 0.0046(7) -0.1998(8) 0.077(2) Uani 0.75 1 d D U P B 1
F43 F -0.5691(7) 0.1467(6) -0.1444(6) 0.124(3) Uani 0.75 1 d D U P B 1
F44 F -0.5298(7) 0.0337(8) -0.0965(5) 0.090(3) Uani 0.75 1 d D U P B 1
O45 O -0.2279(2) 0.1126(2) -0.1324(2) 0.0465(7) Uani 1 1 d D U . . .
C46 C -0.0892(9) 0.1299(11) -0.0046(10) 0.052(4) Uani 0.29 1 d D U P D 1
C47 C -0.1951(3) 0.0585(3) -0.0795(3) 0.0399(9) Uani 1 1 d D U . . .
F48 F -0.110(2) 0.1671(19) 0.0626(15) 0.095(6) Uani 0.29 1 d D U P D 1
F49 F -0.0447(12) 0.2033(10) -0.0388(12) 0.078(5) Uani 0.29 1 d D U P D 1
F50 F -0.0223(15) 0.0907(16) 0.0238(15) 0.108(7) Uani 0.29 1 d D U P D 1
C51 C -0.2694(12) -0.0046(10) -0.0422(10) 0.080(5) Uani 0.29 1 d D U P D 1
F52 F -0.3236(17) -0.0854(11) -0.1106(13) 0.144(8) Uani 0.29 1 d D U P D 1
F53 F -0.3215(13) 0.0461(13) -0.0248(12) 0.087(4) Uani 0.29 1 d D U P D 1
F54 F -0.2378(17) -0.0171(18) 0.0424(12) 0.055(4) Uani 0.29 1 d D U P D 1
C55 C -0.1648(11) -0.0027(10) -0.1427(9) 0.069(4) Uani 0.29 1 d D U P D 1
F56 F -0.1519(17) -0.0747(12) -0.1054(15) 0.110(6) Uani 0.29 1 d D U P D 1
F57 F -0.2327(10) -0.0422(10) -0.2285(8) 0.074(4) Uani 0.29 1 d D U P D 1
F58 F -0.0765(11) 0.0483(13) -0.1525(13) 0.097(5) Uani 0.29 1 d D U P D 1
C46A C -0.0864(6) 0.1137(7) -0.0090(6) 0.057(2) Uani 0.71 1 d D U P D 2
F48A F -0.0858(5) 0.1718(5) 0.0619(5) 0.0526(16) Uani 0.71 1 d D U P D 2
F49A F -0.0277(5) 0.1685(6) -0.0443(5) 0.090(3) Uani 0.71 1 d D U P D 2
F50A F -0.0453(5) 0.0571(6) 0.0314(5) 0.068(2) Uani 0.71 1 d D U P D 2
C51A C -0.2685(5) 0.0215(4) -0.0221(5) 0.0416(14) Uani 0.71 1 d D U P D 2
F52A F -0.3614(3) -0.0502(3) -0.0804(3) 0.0658(13) Uani 0.71 1 d D U P D 2
F53A F -0.2915(4) 0.0882(3) 0.0109(4) 0.0507(11) Uani 0.71 1 d D U P D 2
F54A F -0.2280(7) -0.0198(7) 0.0396(5) 0.067(3) Uani 0.71 1 d D U P D 2
C55A C -0.2103(7) -0.0342(5) -0.1403(5) 0.068(2) Uani 0.71 1 d D U P D 2
F56A F -0.2038(7) -0.1031(5) -0.0978(5) 0.088(2) Uani 0.71 1 d D U P D 2
F57A F -0.2909(6) -0.0656(5) -0.2154(4) 0.101(2) Uani 0.71 1 d D U P D 2
F58A F -0.1281(6) -0.0088(6) -0.1688(4) 0.093(2) Uani 0.71 1 d D U P D 2
C4A C -0.2291(10) 0.3512(10) -0.0286(9) 0.047(3) Uani 0.34 1 d D U P B 2
C5A C -0.2937(11) 0.3262(11) 0.0333(10) 0.066(4) Uani 0.34 1 d D U P B 2
F6A F -0.3923(9) 0.3093(13) -0.0210(11) 0.109(5) Uani 0.34 1 d D U P B 2
F7A F -0.262(2) 0.3991(17) 0.1039(15) 0.085(7) Uani 0.34 1 d D U P B 2
F8A F -0.2927(16) 0.2497(13) 0.0628(14) 0.142(7) Uani 0.34 1 d D U P B 2
C9A C -0.1152(11) 0.4021(11) 0.0430(9) 0.073(4) Uani 0.34 1 d D U P B 2
F10A F -0.0535(10) 0.4071(9) -0.0023(9) 0.097(4) Uani 0.34 1 d D U P B 2
F11A F -0.0935(15) 0.4920(10) 0.0810(11) 0.084(4) Uani 0.34 1 d D U P B 2
F12A F -0.0977(11) 0.3546(10) 0.1096(9) 0.082(4) Uani 0.34 1 d D U P B 2
C13A C -0.2513(12) 0.4228(11) -0.0839(10) 0.068(4) Uani 0.34 1 d D U P B 2
F14A F -0.1688(16) 0.4691(12) -0.1060(14) 0.087(6) Uani 0.34 1 d D U P B 2
F15A F -0.3385(13) 0.3762(16) -0.1577(14) 0.086(5) Uani 0.34 1 d D U P B 2
F16A F -0.2606(17) 0.4922(14) -0.0350(12) 0.069(5) Uani 0.34 1 d D U P B 2
C33A C -0.5697(15) 0.1250(13) -0.2718(14) 0.107(7) Uani 0.25 1 d D U P B 2
F34A F -0.5182(15) 0.1716(17) -0.3223(16) 0.068(5) Uani 0.25 1 d D U P B 2
F35A F -0.5612(17) 0.1605(17) -0.1853(15) 0.089(6) Uani 0.25 1 d D U P B 2
F36A F -0.6703(15) 0.080(3) -0.321(2) 0.116(10) Uani 0.25 1 d D U P B 2
C37A C -0.5576(14) -0.0336(14) -0.3259(13) 0.106(7) Uani 0.25 1 d D U P B 2
F38A F -0.559(2) 0.007(2) -0.3975(16) 0.174(12) Uani 0.25 1 d D U P B 2
F39A F -0.4672(10) -0.0372(11) -0.2956(13) 0.104(6) Uani 0.25 1 d D U P B 2
F40A F -0.6386(18) -0.1063(17) -0.330(2) 0.124(9) Uani 0.25 1 d D U P B 2
C41A C -0.5704(17) 0.0041(16) -0.1687(14) 0.106(7) Uani 0.25 1 d D U P B 2
F42A F -0.6717(16) -0.020(3) -0.192(3) 0.114(12) Uani 0.25 1 d D U P B 2
F43A F -0.526(3) 0.062(2) -0.0840(18) 0.113(11) Uani 0.25 1 d D U P B 2
F44A F -0.555(2) -0.0768(13) -0.1616(17) 0.163(11) Uani 0.25 1 d D U P B 2
O1 O -0.263331 0.263680 -0.094920 0.081(4) Uani 0.38 1 d . U P B 1
O2 O -0.4247(7) 0.1207(8) -0.1734(7) 0.026(2) Uani 0.25 1 d . U P B 2
C19A C -0.1322(10) 0.2384(13) -0.2887(10) 0.062(3) Uani 0.3 1 d D U P C 2
F20A F -0.0853(11) 0.2632(13) -0.3477(10) 0.088(5) Uani 0.3 1 d D U P C 2
F21A F -0.080(3) 0.311(2) -0.2139(15) 0.093(9) Uani 0.3 1 d D U P C 2
F22A F -0.1120(18) 0.1641(15) -0.2626(16) 0.104(8) Uani 0.3 1 d D U P C 2
C23A C -0.2692(15) 0.2927(12) -0.3852(12) 0.088(6) Uani 0.3 1 d D U P C 2
F24A F -0.3660(16) 0.277(2) -0.394(2) 0.137(10) Uani 0.3 1 d D U P C 2
F25A F -0.271(2) 0.264(2) -0.4689(13) 0.160(12) Uani 0.3 1 d D U P C 2
F26A F -0.1974(14) 0.3766(10) -0.3333(12) 0.092(5) Uani 0.3 1 d D U P C 2
C27A C -0.2955(13) 0.1243(11) -0.4003(11) 0.083(5) Uani 0.3 1 d D U P C 2
F28A F -0.2442(18) 0.130(2) -0.4579(15) 0.133(10) Uani 0.3 1 d D U P C 2
F29A F -0.310(2) 0.0393(12) -0.3819(16) 0.137(9) Uani 0.3 1 d D U P C 2
F30A F -0.3925(10) 0.1069(15) -0.4551(10) 0.106(6) Uani 0.3 1 d D U P C 2
C4B C -0.262740 0.337950 -0.026431 0.058(4) Uani 0.28 1 d D U P E 3
C2 C -0.2475(16) 0.3255(13) 0.0647(11) 0.075(5) Uani 0.28 1 d D U P E 3
F1 F -0.319500 0.248940 0.061550 0.086(6) Uani 0.28 1 d D U P E 3
F2 F -0.238(3) 0.400(2) 0.120(2) 0.099(8) Uani 0.28 1 d D U P E 3
F3 F -0.165(2) 0.304(2) 0.0873(19) 0.094(7) Uani 0.28 1 d D U P E 3
C3 C -0.1655(13) 0.4058(11) -0.0408(11) 0.058(3) Uani 0.28 1 d D U P E 3
F4 F -0.175(2) 0.435(2) -0.1187(17) 0.080(7) Uani 0.28 1 d D U P E 3
F5 F -0.116(2) 0.4831(14) 0.0278(13) 0.088(6) Uani 0.28 1 d D U P E 3
F9 F -0.108(3) 0.356(2) -0.044(2) 0.075(7) Uani 0.28 1 d D U P E 3
C6 C -0.3435(17) 0.3878(13) -0.0717(12) 0.052(3) Uani 0.28 1 d . U P E 3
F13 F -0.3770(19) 0.386(2) -0.1531(16) 0.078(5) Uani 0.28 1 d . U P E 3
F17 F -0.433(2) 0.339(2) -0.0653(16) 0.095(8) Uani 0.28 1 d . U P E 3
F18 F -0.3120(16) 0.4745(14) -0.0231(17) 0.090(6) Uani 0.28 1 d . U P E 3

loop_
_atom_site_aniso_label
_atom_site_aniso_U_11
_atom_site_aniso_U_22
_atom_site_aniso_U_33
_atom_site_aniso_U_23
_atom_site_aniso_U_13
_atom_site_aniso_U_12
Ta01 0.02192(9) 0.01766(9) 0.02137(9) 0.00489(6) 0.00890(6) 0.00687(6)
P002 0.0264(4) 0.0209(4) 0.0229(4) 0.0038(3) 0.0078(3) 0.0092(3)
P003 0.0253(4) 0.0275(5) 0.0250(4) 0.0061(3) 0.0095(3) 0.0111(3)
P004 0.0343(5) 0.0287(5) 0.0269(4) 0.0038(3) 0.0078(4) 0.0179(4)
P005 0.0262(4) 0.0322(5) 0.0289(4) 0.0085(4) 0.0104(4) 0.0022(4)
P006 0.0431(5) 0.0191(4) 0.0287(4) 0.0064(3) 0.0080(4) 0.0075(4)
O008 0.0417(15) 0.0339(14) 0.0309(13) 0.0100(11) 0.0143(12) -0.0013(12)
O00A 0.0574(19) 0.0532(18) 0.0394(15) 0.0083(13) 0.0155(14) 0.0376(16)
C00K 0.0289(17) 0.0249(16) 0.0216(15) 0.0073(12) 0.0084(13) 0.0109(14)
C00M 0.0231(16) 0.0339(18) 0.0233(15) 0.0072(13) 0.0081(13) 0.0108(14)
C00N 0.0357(19) 0.0306(18) 0.0285(17) 0.0056(14) 0.0125(15) 0.0116(15)
C00O 0.0288(17) 0.0224(16) 0.0275(16) 0.0028(13) 0.0079(14) 0.0039(14)
C00Q 0.0275(17) 0.0284(17) 0.0264(16) 0.0028(13) 0.0086(14) 0.0071(14)
C00R 0.0340(19) 0.0289(18) 0.0282(17) 0.0057(14) 0.0104(15) -0.0001(15)
C00S 0.0273(16) 0.0249(16) 0.0220(15) 0.0044(12) 0.0103(13) 0.0084(13)
C00V 0.033(2) 0.069(3) 0.037(2) 0.012(2) 0.0195(17) 0.023(2)
C00W 0.0239(16) 0.0269(17) 0.0180(14) 0.0022(12) 0.0049(12) 0.0035(13)
C00Z 0.042(2) 0.0286(19) 0.040(2) 0.0060(16) 0.0088(17) 0.0141(17)
C011 0.0275(17) 0.0276(17) 0.0201(15) 0.0037(12) 0.0092(13) 0.0087(14)
C012 0.0290(18) 0.053(2) 0.0339(19) 0.0111(17) 0.0143(16) 0.0204(17)
C014 0.044(2) 0.032(2) 0.0309(19) 0.0072(15) 0.0097(17) 0.0040(17)
C016 0.0353(19) 0.0350(19) 0.0280(17) 0.0078(15) 0.0103(15) 0.0154(16)
C019 0.0346(19) 0.0251(17) 0.0288(17) 0.0037(13) 0.0110(15) 0.0102(15)
C01A 0.033(2) 0.044(2) 0.041(2) 0.0107(17) 0.0218(17) 0.0126(17)
C01B 0.042(2) 0.035(2) 0.0300(19) 0.0005(16) 0.0081(17) -0.0042(18)
C01F 0.037(2) 0.034(2) 0.038(2) 0.0142(16) 0.0193(17) 0.0046(16)
C01H 0.038(2) 0.047(2) 0.043(2) 0.0107(18) 0.0193(18) 0.0195(18)
C01I 0.051(2) 0.0239(18) 0.041(2) 0.0094(16) 0.0161(19) 0.0054(17)
C01J 0.043(2) 0.0258(18) 0.039(2) 0.0066(15) 0.0085(17) 0.0096(16)
C01M 0.0306(18) 0.0345(19) 0.0282(17) 0.0096(14) 0.0159(15) 0.0100(15)
C01R 0.045(2) 0.032(2) 0.037(2) 0.0013(16) 0.0032(18) 0.0085(18)
C01S 0.035(2) 0.043(2) 0.035(2) 0.0111(17) 0.0125(17) -0.0023(17)
C01T 0.031(2) 0.072(3) 0.036(2) 0.015(2) 0.0116(17) 0.023(2)
C01W 0.055(3) 0.0249(19) 0.049(2) 0.0016(17) 0.014(2) 0.0131(18)
C01Y 0.051(3) 0.056(3) 0.049(2) 0.016(2) 0.023(2) 0.038(2)
C01Z 0.051(3) 0.030(2) 0.042(2) -0.0011(17) 0.0077(19) 0.0062(18)
C020 0.038(2) 0.054(3) 0.040(2) 0.0156(19) 0.0159(18) 0.000(2)
C022 0.040(2) 0.046(2) 0.0267(18) 0.0104(16) 0.0158(16) 0.0115(18)
C029 0.039(2) 0.077(4) 0.055(3) 0.014(2) 0.028(2) 0.020(2)
Ta 0.033(3) 0.026(3) 0.055(4) 0.005(3) 0.011(3) 0.011(2)
P2A 0.043(7) 0.038(7) 0.040(7) 0.003(7) 0.015(7) 0.016(7)
P4A 0.047(9) 0.038(9) 0.031(9) 0.003(8) 0.007(9) 0.008(9)
P0A 0.043(9) 0.022(8) 0.043(9) 0.012(8) 0.008(8) 0.025(7)
P1A 0.028(8) 0.041(9) 0.033(8) 0.003(8) 0.005(7) 0.022(7)
P3A 0.042(7) 0.034(7) 0.039(7) 0.001(7) 0.015(7) 0.011(7)
Al2 0.0359(6) 0.0314(5) 0.0351(5) 0.0150(4) 0.0231(5) 0.0214(5)
O3 0.055(3) 0.048(3) 0.053(3) 0.013(2) 0.037(3) 0.031(2)
C4 0.073(5) 0.039(4) 0.029(4) 0.014(3) 0.029(4) 0.043(4)
C5 0.096(7) 0.051(5) 0.069(6) 0.015(4) 0.055(5) 0.035(5)
F6 0.102(7) 0.087(7) 0.108(9) 0.028(6) 0.076(6) 0.069(6)
F7 0.131(10) 0.048(4) 0.082(7) 0.003(5) 0.079(7) 0.032(6)
F8 0.111(8) 0.045(4) 0.074(6) 0.030(4) 0.077(6) 0.049(5)
C9 0.087(6) 0.052(5) 0.053(5) 0.015(4) 0.025(5) 0.035(5)
F10 0.062(6) 0.051(6) 0.068(7) 0.021(5) 0.025(5) 0.031(5)
F11 0.110(9) 0.047(6) 0.052(8) -0.002(5) 0.011(7) 0.024(6)
F12 0.125(10) 0.089(11) 0.059(8) 0.036(8) 0.020(7) 0.053(9)
C13 0.078(7) 0.046(6) 0.055(7) 0.017(5) 0.019(5) 0.032(6)
F14 0.084(7) 0.043(6) 0.050(6) 0.028(5) 0.033(6) 0.028(6)
F15 0.075(7) 0.041(5) 0.057(7) 0.020(5) 0.005(6) 0.017(6)
F16 0.099(10) 0.039(5) 0.074(9) 0.018(5) 0.018(7) 0.044(6)
O17 0.070(2) 0.091(3) 0.0454(17) 0.0352(18) 0.0390(17) 0.047(2)
C18 0.067(3) 0.069(3) 0.046(2) 0.030(2) 0.040(2) 0.041(2)
C19 0.069(4) 0.067(4) 0.052(3) 0.024(3) 0.038(3) 0.038(3)
F20 0.079(4) 0.088(4) 0.075(3) 0.015(3) 0.055(3) 0.025(3)
F21 0.083(4) 0.059(3) 0.087(4) 0.008(3) 0.027(3) 0.037(3)
F22 0.070(5) 0.110(5) 0.057(3) 0.021(3) 0.029(3) 0.048(4)
C23 0.079(5) 0.065(4) 0.045(3) 0.027(3) 0.036(3) 0.035(3)
F24 0.083(4) 0.082(4) 0.061(3) 0.016(3) 0.023(3) 0.027(3)
F25 0.095(4) 0.093(4) 0.058(4) 0.050(3) 0.055(4) 0.054(4)
F26 0.075(4) 0.082(4) 0.062(3) 0.044(3) 0.039(3) 0.055(3)
C27 0.101(5) 0.070(4) 0.078(4) 0.039(4) 0.065(4) 0.052(4)
F28 0.145(7) 0.104(5) 0.083(4) 0.047(4) 0.087(5) 0.091(5)
F29 0.122(5) 0.108(5) 0.112(5) 0.060(4) 0.083(4) 0.100(5)
F30 0.118(5) 0.044(3) 0.094(4) 0.004(3) 0.069(4) 0.035(3)
O31 0.031(2) 0.057(3) 0.082(3) 0.030(3) 0.020(2) 0.0217(19)
C32 0.034(2) 0.071(3) 0.109(4) 0.052(3) 0.036(2) 0.028(2)
C33 0.035(3) 0.090(5) 0.135(6) 0.079(5) 0.032(4) 0.032(3)
F34 0.073(3) 0.156(7) 0.141(5) 0.113(5) 0.054(4) 0.055(4)
F35 0.071(5) 0.092(5) 0.242(11) 0.098(6) 0.002(6) 0.019(4)
F36 0.043(3) 0.107(5) 0.155(6) 0.090(5) 0.035(3) 0.041(3)
C37 0.074(4) 0.076(4) 0.088(5) 0.042(4) 0.047(4) 0.048(4)
F38 0.065(3) 0.088(4) 0.111(4) 0.003(3) 0.034(3) 0.037(3)
F39 0.094(4) 0.067(3) 0.096(4) 0.045(3) 0.032(3) 0.044(3)
F40 0.064(3) 0.081(3) 0.081(3) 0.027(3) 0.025(3) 0.036(3)
C41 0.036(3) 0.071(4) 0.100(5) 0.016(4) 0.020(3) 0.026(3)
F42 0.037(3) 0.101(5) 0.096(4) 0.021(3) 0.033(3) 0.026(3)
F43 0.098(5) 0.099(5) 0.145(7) -0.020(5) 0.017(5) 0.044(4)
F44 0.053(3) 0.129(8) 0.076(4) 0.015(4) 0.018(3) 0.033(4)
O45 0.0429(16) 0.0547(18) 0.0603(18) 0.0282(15) 0.0233(14) 0.0330(15)
C46 0.046(6) 0.075(7) 0.044(7) 0.001(5) 0.016(5) 0.036(5)
C47 0.045(2) 0.040(2) 0.040(2) 0.0100(16) 0.0105(17) 0.0284(18)
F48 0.149(16) 0.093(13) 0.051(8) -0.003(7) 0.030(9) 0.069(11)
F49 0.046(8) 0.067(7) 0.079(8) -0.019(6) 0.020(7) -0.012(6)
F50 0.079(10) 0.107(11) 0.095(12) -0.037(8) -0.038(8) 0.066(9)
C51 0.074(8) 0.060(8) 0.081(7) 0.021(6) 0.023(6) 0.001(6)
F52 0.147(15) 0.072(9) 0.128(11) 0.001(8) 0.051(11) -0.043(9)
F53 0.088(10) 0.111(11) 0.080(10) 0.055(8) 0.055(8) 0.033(8)
F54 0.053(8) 0.064(10) 0.072(7) 0.013(7) 0.048(7) 0.030(7)
C55 0.077(8) 0.067(8) 0.056(7) -0.009(6) 0.012(6) 0.039(6)
F56 0.141(14) 0.068(9) 0.104(11) -0.005(7) 0.002(10) 0.070(9)
F57 0.076(7) 0.061(7) 0.052(5) -0.019(5) 0.020(5) 0.003(6)
F58 0.072(7) 0.119(12) 0.124(12) 0.016(9) 0.047(8) 0.058(7)
C46A 0.039(4) 0.084(5) 0.052(4) 0.018(4) 0.015(3) 0.031(4)
F48A 0.046(2) 0.047(3) 0.049(3) 0.004(2) 0.020(2) 0.001(2)
F49A 0.035(2) 0.171(8) 0.072(4) 0.059(5) 0.031(2) 0.034(4)
F50A 0.065(4) 0.131(6) 0.050(3) 0.040(4) 0.027(3) 0.075(4)
C51A 0.042(3) 0.032(3) 0.057(4) 0.014(3) 0.018(3) 0.021(3)
F52A 0.052(2) 0.042(2) 0.068(3) 0.020(2) 0.000(2) -0.0024(19)
F53A 0.053(3) 0.049(3) 0.070(3) 0.020(2) 0.042(2) 0.024(2)
F54A 0.070(5) 0.052(4) 0.054(3) 0.031(3) 0.003(3) 0.010(3)
C55A 0.108(7) 0.061(5) 0.053(4) 0.011(4) 0.027(4) 0.056(5)
F56A 0.162(8) 0.059(4) 0.073(3) 0.019(3) 0.047(4) 0.074(5)
F57A 0.151(7) 0.074(4) 0.049(3) -0.014(3) -0.001(4) 0.054(5)
F58A 0.140(6) 0.130(6) 0.063(3) 0.024(4) 0.065(4) 0.090(5)
C4A 0.084(7) 0.045(6) 0.046(6) 0.018(5) 0.047(5) 0.041(6)
C5A 0.087(8) 0.070(7) 0.053(7) 0.016(6) 0.037(6) 0.036(7)
F6A 0.065(8) 0.133(11) 0.114(11) -0.002(9) 0.031(8) 0.032(7)
F7A 0.101(13) 0.107(11) 0.059(13) -0.002(8) 0.035(10) 0.058(8)
F8A 0.146(12) 0.124(12) 0.095(9) 0.061(9) 0.044(9) -0.022(10)
C9A 0.092(8) 0.070(8) 0.059(7) 0.021(7) 0.035(7) 0.027(7)
F10A 0.085(7) 0.083(8) 0.107(9) -0.016(7) 0.060(7) 0.004(6)
F11A 0.113(11) 0.057(8) 0.067(10) 0.001(7) 0.035(9) 0.020(8)
F12A 0.103(9) 0.079(8) 0.071(7) 0.039(6) 0.025(7) 0.046(7)
C13A 0.092(7) 0.059(6) 0.054(6) 0.001(6) 0.027(6) 0.036(6)
F14A 0.122(11) 0.070(10) 0.070(9) 0.041(8) 0.042(8) 0.027(9)
F15A 0.096(12) 0.073(9) 0.069(10) 0.026(8) 0.006(9) 0.031(10)
F16A 0.118(12) 0.050(7) 0.064(9) 0.018(6) 0.030(9) 0.063(8)
C33A 0.059(9) 0.106(11) 0.139(12) 0.057(10) 0.032(10) 0.012(9)
F34A 0.036(8) 0.091(12) 0.117(11) 0.088(9) 0.046(8) 0.041(8)
F35A 0.069(7) 0.106(9) 0.119(10) -0.003(7) 0.046(7) 0.063(7)
F36A 0.040(10) 0.128(17) 0.18(2) 0.055(16) 0.030(11) 0.042(10)
C37A 0.103(11) 0.086(11) 0.121(11) 0.020(10) 0.043(10) 0.028(10)
F38A 0.153(19) 0.18(2) 0.123(17) 0.012(17) 0.063(15) -0.013(19)
F39A 0.044(7) 0.080(9) 0.133(12) -0.067(9) 0.015(8) 0.000(7)
F40A 0.132(16) 0.115(14) 0.119(15) 0.013(12) 0.053(13) 0.041(13)
C41A 0.062(10) 0.108(11) 0.117(11) 0.019(11) 0.023(10) 0.010(10)
F42A 0.050(12) 0.129(19) 0.124(17) -0.004(15) 0.041(11) -0.007(12)
F43A 0.110(16) 0.091(15) 0.110(16) 0.028(12) 0.024(13) 0.024(12)
F44A 0.186(19) 0.062(11) 0.136(16) 0.034(11) -0.030(16) 0.009(12)
O1 0.105(6) 0.068(5) 0.089(5) 0.000(4) 0.054(4) 0.044(4)
O2 0.023(4) 0.029(4) 0.033(4) -0.002(3) 0.018(3) 0.014(3)
C19A 0.079(7) 0.084(8) 0.061(7) 0.036(6) 0.053(6) 0.046(6)
F20A 0.056(7) 0.143(14) 0.068(8) 0.037(10) 0.035(6) 0.031(9)
F21A 0.063(10) 0.142(16) 0.079(12) 0.024(11) 0.023(10) 0.049(10)
F22A 0.099(11) 0.145(16) 0.102(12) 0.078(12) 0.067(10) 0.047(10)
C23A 0.097(10) 0.101(10) 0.075(9) 0.029(9) 0.037(8) 0.043(9)
F24A 0.083(12) 0.145(17) 0.165(17) 0.027(14) 0.005(12) 0.064(12)
F25A 0.131(17) 0.22(2) 0.059(12) 0.049(13) 0.019(12) -0.001(15)
F26A 0.114(13) 0.071(9) 0.107(12) 0.054(9) 0.050(9) 0.040(8)
C27A 0.094(9) 0.099(10) 0.077(9) 0.032(8) 0.044(8) 0.048(9)
F28A 0.106(13) 0.175(17) 0.104(13) -0.035(12) 0.059(11) 0.040(12)
F29A 0.130(13) 0.072(11) 0.200(18) -0.048(11) 0.075(13) 0.037(9)
F30A 0.058(7) 0.163(16) 0.052(7) -0.012(10) 0.015(6) 0.007(10)
C4B 0.086(7) 0.050(6) 0.054(6) 0.013(6) 0.035(6) 0.039(6)
C2 0.106(8) 0.066(7) 0.062(7) 0.018(6) 0.032(7) 0.044(7)
F1 0.123(14) 0.075(9) 0.105(11) 0.034(8) 0.068(11) 0.064(9)
F2 0.120(16) 0.142(14) 0.032(7) -0.002(8) 0.020(9) 0.062(11)
F3 0.165(15) 0.056(9) 0.049(8) 0.016(6) 0.003(9) 0.065(9)
C3 0.083(7) 0.059(6) 0.046(6) 0.020(5) 0.027(6) 0.042(6)
F4 0.095(13) 0.072(12) 0.077(12) 0.020(10) 0.040(10) 0.030(11)
F5 0.075(9) 0.080(11) 0.089(12) 0.029(9) 0.014(10) 0.022(8)
F9 0.075(10) 0.077(14) 0.063(10) 0.006(9) 0.031(8) 0.016(9)
C6 0.081(7) 0.045(6) 0.049(6) 0.019(5) 0.031(6) 0.038(5)
F13 0.078(9) 0.113(12) 0.062(10) 0.013(8) 0.016(8) 0.073(9)
F17 0.090(11) 0.088(11) 0.098(13) 0.021(11) 0.025(11) 0.035(9)
F18 0.085(11) 0.076(10) 0.114(14) -0.005(9) 0.019(9) 0.061(9)

loop_
_atom_type_symbol
_atom_type_description
_atom_type_scat_dispersion_real
_atom_type_scat_dispersion_imag
_atom_type_scat_source
C C 0.0181 0.0091 'International Tables Vol C Tables 4.2.6.8 and 6.1.1.4'
H H 0.0000 0.0000 'International Tables Vol C Tables 4.2.6.8 and 6.1.1.4'
Al Al 0.2130 0.2455 'International Tables Vol C Tables 4.2.6.8 and 6.1.1.4'
F F 0.0727 0.0534 'International Tables Vol C Tables 4.2.6.8 and 6.1.1.4'
O O 0.0492 0.0322 'International Tables Vol C Tables 4.2.6.8 and 6.1.1.4'
P P 0.2955 0.4335 'International Tables Vol C Tables 4.2.6.8 and 6.1.1.4'
Ta Ta -5.7959 5.2718 'International Tables Vol C Tables 4.2.6.8 and 6.1.1.4'

loop_
_exptl_crystal_face_index_h
_exptl_crystal_face_index_k
_exptl_crystal_face_index_l
_exptl_crystal_face_perp_dist
9 0 -7 0.0646
8 0 -7 0.0663
-7 7 5 0.1495
-9 5 6 0.1155
1 -9 0 0.1734
-5 1 -7 0.0521
-4 3 -8 0.0656
5 1 5 0.0594
3 -4 8 0.1074
-2 -8 6 0.1628
-9 0 3 0.0953
0 1 -9 0.0246
0 -1 10 0.0230
1 1 9 0.0313
2 0 -10 0.0216
-1 -8 -2 0.1541

loop_
_geom_angle_atom_site_label_1
_geom_angle_atom_site_label_2
_geom_angle_atom_site_label_3
_geom_angle
_geom_angle_site_symmetry_1
_geom_angle_site_symmetry_3
_geom_angle_publ_flag
P004 Ta01 P003 76.50(3) . . ?
P005 Ta01 P003 47.45(3) . . ?
P005 Ta01 P004 81.53(3) . . ?
P006 Ta01 P003 79.89(3) . . ?
P006 Ta01 P004 47.60(3) . . ?
P006 Ta01 P005 49.06(3) . . ?
C00K Ta01 P003 155.87(8) . . ?
C00K Ta01 P004 94.56(8) . . ?
C00K Ta01 P005 109.57(9) . . ?
C00K Ta01 P006 77.67(8) . . ?
C00K Ta01 C00M 34.47(11) . . ?
C00K Ta01 C00S 34.17(11) . . ?
C00K Ta01 C00W 56.91(12) . . ?
C00K Ta01 C011 55.87(12) . . ?
C00M Ta01 P003 162.77(8) . . ?
C00M Ta01 P004 90.62(8) . . ?
C00M Ta01 P005 142.74(9) . . ?
C00M Ta01 P006 99.98(9) . . ?
C00M Ta01 C00W 34.69(12) . . ?
C00O Ta01 P003 77.28(10) . . ?
C00O Ta01 P004 76.41(10) . . ?
C00O Ta01 P005 123.93(10) . . ?
C00O Ta01 P006 123.01(10) . . ?
C00O Ta01 C00K 122.92(13) . . ?
C00O Ta01 C00M 88.70(13) . . ?
C00O Ta01 C00S 136.43(12) . . ?
C00O Ta01 C00W 78.93(12) . . ?
C00O Ta01 C011 105.55(12) . . ?
C00O Ta01 C016 90.55(14) . . ?
C00S Ta01 P003 139.33(8) . . ?
C00S Ta01 P004 125.69(8) . . ?
C00S Ta01 P005 98.04(8) . . ?
C00S Ta01 P006 92.07(8) . . ?
C00S Ta01 C00M 57.79(11) . . ?
C00S Ta01 C00W 57.59(11) . . ?
C00W Ta01 P003 146.73(9) . . ?
C00W Ta01 P004 119.66(9) . . ?
C00W Ta01 P005 153.67(8) . . ?
C00W Ta01 P006 133.04(9) . . ?
C011 Ta01 P003 136.67(9) . . ?
C011 Ta01 P004 146.79(9) . . ?
C011 Ta01 P005 120.07(8) . . ?
C011 Ta01 P006 126.23(9) . . ?
C011 Ta01 C00M 56.66(12) . . ?
C011 Ta01 C00S 34.21(12) . . ?
C011 Ta01 C00W 33.92(11) . . ?
C016 Ta01 P003 66.49(10) . . ?
C016 Ta01 P004 142.68(10) . . ?
C016 Ta01 P005 77.18(11) . . ?
C016 Ta01 P006 125.67(11) . . ?
C016 Ta01 C00K 121.31(13) . . ?
C016 Ta01 C00M 124.38(13) . . ?
C016 Ta01 C00S 87.71(13) . . ?
C016 Ta01 C00W 90.93(13) . . ?
C016 Ta01 C011 70.24(13) . . ?
P003 P002 P004 102.67(5) . . ?
C00Q P002 P003 107.63(12) . . ?
C00Q P002 P004 111.17(12) . . ?
C019 P002 P003 114.18(13) . . ?
C019 P002 P004 113.72(13) . . ?
C019 P002 C00Q 107.36(16) . . ?
P002 P003 Ta01 89.08(4) . . ?
P005 P003 Ta01 63.27(3) . . ?
P005 P003 P002 98.86(5) . . ?
P002 P004 Ta01 89.73(4) . . ?
P006 P004 Ta01 63.63(3) . . ?
P006 P004 P002 97.12(5) . . ?
P003 P005 Ta01 69.28(3) . . ?
P003 P005 P006 105.09(5) . . ?
P006 P005 Ta01 65.24(4) . . ?
P004 P006 Ta01 68.77(4) . . ?
P004 P006 P005 107.45(5) . . ?
P005 P006 Ta01 65.70(4) . . ?
Ta01 C00K H00K 118.0 . . ?
C00M C00K Ta01 75.12(19) . . ?
C00M C00K H00K 124.2 . . ?
C00M C00K Ta 65.50(18) . . ?
C00S C00K Ta01 74.29(19) . . ?
C00S C00K H00K 124.2 . . ?
C00S C00K C00M 111.5(3) . . ?
C00S C00K Ta 98.9(2) . . ?
C00K C00M Ta01 70.42(19) . . ?
C00K C00M C00W 105.8(3) . . ?
C00K C00M C012 120.0(3) . . ?
C00K C00M Ta 79.1(2) . . ?
C00W C00M Ta01 73.07(19) . . ?
C00W C00M C012 132.6(3) . . ?
C00W C00M Ta 92.2(2) . . ?
C012 C00M Ta01 132.0(2) . . ?
C012 C00M Ta 107.4(2) . . ?
C00Q C00N H00N 120.1 . . ?
C014 C00N H00N 120.1 . . ?
C014 C00N C00Q 119.9(4) . . ?
O008 C00O Ta01 178.9(3) . . ?
O008 C00O Ta 150.1(3) . . ?
C00N C00Q P002 120.2(3) . . ?
C00N C00Q C01H 119.9(4) . . ?
C00N C00Q P4A 143.9(3) . . ?
C01H C00Q P002 119.9(3) . . ?
C01H C00Q P4A 95.4(3) . . ?
C01B C00R C00W 104.5(3) . . ?
C01B C00R C01I 108.5(4) . . ?
C01I C00R C00W 110.4(3) . . ?
C01S C00R C00W 117.7(3) . . ?
C01S C00R C01B 108.0(3) . . ?
C01S C00R C01I 107.4(3) . . ?
C00K C00S Ta01 71.54(18) . . ?
C00K C00S C011 104.8(3) . . ?
C00K C00S C01M 127.6(3) . . ?
C011 C00S Ta01 72.12(18) . . ?
C011 C00S C01M 126.1(3) . . ?
C01M C00S Ta01 131.4(2) . . ?
H00A C00V H00B 109.5 . . ?
H00A C00V H00C 109.5 . . ?
H00B C00V H00C 109.5 . . ?
C012 C00V H00A 109.5 . . ?
C012 C00V H00B 109.5 . . ?
C012 C00V H00C 109.5 . . ?
C00M C00W Ta01 72.24(18) . . ?
C00M C00W C00R 135.3(3) . . ?
C00R C00W Ta01 132.5(2) . . ?
C011 C00W Ta01 70.83(18) . . ?
C011 C00W C00M 106.0(3) . . ?
C011 C00W C00R 116.9(3) . . ?
C019 C00Z H00Z 120.3 . . ?
C019 C00Z C01W 119.4(4) . . ?
C01W C00Z H00Z 120.3 . . ?
Ta01 C011 H011 118.6 . . ?
C00S C011 Ta01 73.68(19) . . ?
C00S C011 C00W 111.9(3) . . ?
C00S C011 H011 124.0 . . ?
C00W C011 Ta01 75.26(18) . . ?
C00W C011 H011 124.0 . . ?
C00V C012 C00M 115.3(3) . . ?
C00V C012 C01T 110.4(3) . . ?
C00V C012 C01Y 106.9(4) . . ?
C01T C012 C00M 107.1(3) . . ?
C01Y C012 C00M 110.1(3) . . ?
C01Y C012 C01T 106.6(4) . . ?
C00N C014 H014 119.8 . . ?
C020 C014 C00N 120.4(4) . . ?
C020 C014 H014 119.8 . . ?
O00A C016 Ta01 179.4(4) . . ?
C00Z C019 P002 121.8(3) . . ?
C00Z C019 C01J 120.1(3) . . ?
C00Z C019 P4A 115.8(3) . . ?
C01J C019 P002 118.1(3) . . ?
C01J C019 P4A 118.4(3) . . ?
H01A C01A H01B 109.5 . . ?
H01A C01A H01C 109.5 . . ?
H01B C01A H01C 109.5 . . ?
C01M C01A H01A 109.5 . . ?
C01M C01A H01B 109.5 . . ?
C01M C01A H01C 109.5 . . ?
C00R C01B H01D 109.5 . . ?
C00R C01B H01E 109.5 . . ?
C00R C01B H01F 109.5 . . ?
H01D C01B H01E 109.5 . . ?
H01D C01B H01F 109.5 . . ?
H01E C01B H01F 109.5 . . ?
H01G C01F H01H 109.5 . . ?
H01G C01F H01I 109.5 . . ?
H01H C01F H01I 109.5 . . ?
C01M C01F H01G 109.5 . . ?
C01M C01F H01H 109.5 . . ?
C01M C01F H01I 109.5 . . ?
C00Q C01H H01J 120.3 . . ?
C029 C01H C00Q 119.4(4) . . ?
C029 C01H H01J 120.3 . . ?
C00R C01I H01K 109.5 . . ?
C00R C01I H01L 109.5 . . ?
C00R C01I H01M 109.5 . . ?
H01K C01I H01L 109.5 . . ?
H01K C01I H01M 109.5 . . ?
H01L C01I H01M 109.5 . . ?
C019 C01J H01N 119.9 . . ?
C01R C01J C019 120.2(4) . . ?
C01R C01J H01N 119.9 . . ?
C00S C01M C01A 111.9(3) . . ?
C00S C01M C01F 111.5(3) . . ?
C00S C01M C022 105.4(3) . . ?
C01A C01M C022 109.5(3) . . ?
C01F C01M C01A 109.4(3) . . ?
C01F C01M C022 109.0(3) . . ?
C01J C01R H01R 120.4 . . ?
C01J C01R C01Z 119.3(4) . . ?
C01Z C01R H01R 120.4 . . ?
C00R C01S H01O 109.5 . . ?
C00R C01S H01P 109.5 . . ?
C00R C01S H01Q 109.5 . . ?
H01O C01S H01P 109.5 . . ?
H01O C01S H01Q 109.5 . . ?
H01P C01S H01Q 109.5 . . ?
C012 C01T H01S 109.5 . . ?
C012 C01T H01T 109.5 . . ?
C012 C01T H01U 109.5 . . ?
H01S C01T H01T 109.5 . . ?
H01S C01T H01U 109.5 . . ?
H01T C01T H01U 109.5 . . ?
C00Z C01W H01W 119.8 . . ?
C01Z C01W C00Z 120.4(4) . . ?
C01Z C01W H01W 119.8 . . ?
C012 C01Y H01V 109.5 . . ?
C012 C01Y H01X 109.5 . . ?
C012 C01Y H01Y 109.5 . . ?
H01V C01Y H01X 109.5 . . ?
H01V C01Y H01Y 109.5 . . ?
H01X C01Y H01Y 109.5 . . ?
C01R C01Z H01Z 119.7 . . ?
C01W C01Z C01R 120.6(4) . . ?
C01W C01Z H01Z 119.7 . . ?
C014 C020 H020 120.1 . . ?
C014 C020 C029 119.8(4) . . ?
C029 C020 H020 120.1 . . ?
C01M C022 H02A 109.5 . . ?
C01M C022 H02B 109.5 . . ?
C01M C022 H02C 109.5 . . ?
H02A C022 H02B 109.5 . . ?
H02A C022 H02C 109.5 . . ?
H02B C022 H02C 109.5 . . ?
C01H C029 C020 120.6(4) . . ?
C01H C029 H029 119.7 . . ?
C020 C029 H029 119.7 . . ?
C00K Ta P2A 126.50(8) . . ?
C00K Ta P0A 141.69(8) . . ?
C00K Ta P3A 91.13(8) . . ?
C00M Ta C00K 35.41(12) . . ?
C00M Ta P2A 117.93(9) . . ?
C00M Ta P0A 162.88(9) . . ?
C00M Ta P1A 135.45(9) . . ?
C00M Ta P3A 111.77(9) . . ?
C00O Ta C00K 127.44(13) . . ?
C00O Ta C00M 98.11(13) . . ?
C00O Ta P2A 91.61(10) . . ?
C00O Ta P0A 72.99(10) . . ?
C00O Ta P1A 121.53(10) . . ?
C00O Ta P3A 139.71(10) . . ?
P0A Ta P2A 77.583(2) . . ?
P1A Ta C00K 100.11(8) . . ?
P1A Ta P2A 82.969(3) . . ?
P1A Ta P0A 48.904(2) . . ?
P1A Ta P3A 49.453(3) . . ?
P3A Ta P2A 50.987(2) . . ?
P3A Ta P0A 83.284(3) . . ?
P4A P2A Ta 90.963(2) . . ?
P4A P2A P3A 97.373(2) . . ?
P3A P2A Ta 59.949(2) . . ?
C00Q P4A C019 125.48(18) . . ?
C00Q P4A P2A 112.32(14) . . ?
C00Q P4A P0A 91.75(14) . . ?
C019 P4A P2A 121.48(12) . . ?
C019 P4A P0A 88.00(11) . . ?
P2A P4A P0A 99.428(2) . . ?
P4A P0A Ta 91.118(3) . . ?
P1A P0A Ta 59.908(2) . . ?
P1A P0A P4A 97.496(2) . . ?
P0A P1A Ta 71.187(2) . . ?
P3A P1A Ta 66.466(3) . . ?
P3A P1A P0A 109.973(2) . . ?
P2A P3A Ta 69.063(2) . . ?
P1A P3A Ta 64.081(3) . . ?
P1A P3A P2A 104.588(3) . . ?
O17 Al2 O3 111.4(2) . . ?
O17 Al2 O31 109.1(2) . . ?
O17 Al2 O45 110.01(17) . . ?
O45 Al2 O3 118.2(2) . . ?
O45 Al2 O31 103.63(19) . . ?
O1 Al2 O17 100.31(15) . . ?
O1 Al2 O31 129.30(19) . . ?
O1 Al2 O45 103.78(13) . . ?
O2 Al2 O3 73.2(4) . . ?
O2 Al2 O17 121.0(4) . . ?
O2 Al2 O45 118.5(4) . . ?
C4A O3 Al2 130.1(5) . . ?
C9 C4 C5 108.8(8) . . ?
C13 C4 C5 109.6(8) . . ?
C13 C4 C9 111.2(8) . . ?
O1 C4 C5 132.1(8) . . ?
O1 C4 C9 84.9(7) . . ?
O1 C4 C13 107.0(8) . . ?
F6 C5 C4 110.3(10) . . ?
F6 C5 F7 103.4(12) . . ?
F6 C5 F8 112.5(13) . . ?
F7 C5 C4 112.7(10) . . ?
F7 C5 F8 106.3(10) . . ?
F8 C5 C4 111.5(9) . . ?
F10 C9 C4 110.6(12) . . ?
F10 C9 F11 107.9(14) . . ?
F10 C9 F12 109.8(13) . . ?
F11 C9 C4 111.9(11) . . ?
F11 C9 F12 107.6(14) . . ?
F12 C9 C4 109.0(11) . . ?
F14 C13 C4 108.9(10) . . ?
F14 C13 F15 111.1(13) . . ?
F15 C13 C4 109.9(10) . . ?
F16 C13 C4 112.4(11) . . ?
F16 C13 F14 108.9(14) . . ?
F16 C13 F15 105.5(12) . . ?
C18 O17 Al2 152.7(3) . . ?
O17 C18 C19 107.3(4) . . ?
O17 C18 C23 109.1(4) . . ?
O17 C18 C27 113.2(4) . . ?
O17 C18 C19A 111.0(6) . . ?
O17 C18 C23A 114.1(8) . . ?
O17 C18 C27A 110.5(7) . . ?
C23 C18 C19 105.0(4) . . ?
C27 C18 C19 109.7(5) . . ?
C27 C18 C23 112.1(5) . . ?
C19A C18 C27A 101.0(9) . . ?
C23A C18 C19A 114.7(10) . . ?
C23A C18 C27A 104.4(10) . . ?
F20 C19 C18 112.1(5) . . ?
F21 C19 C18 115.1(6) . . ?
F21 C19 F20 107.6(6) . . ?
F21 C19 F22 106.8(8) . . ?
F22 C19 C18 108.4(7) . . ?
F22 C19 F20 106.5(9) . . ?
F24 C23 C18 110.3(5) . . ?
F24 C23 F25 109.4(7) . . ?
F25 C23 C18 111.2(6) . . ?
F26 C23 C18 113.2(6) . . ?
F26 C23 F24 105.6(7) . . ?
F26 C23 F25 106.9(6) . . ?
F28 C27 C18 115.1(6) . . ?
F28 C27 F29 107.5(7) . . ?
F28 C27 F30 109.7(7) . . ?
F29 C27 C18 110.5(6) . . ?
F30 C27 C18 106.4(6) . . ?
F30 C27 F29 107.5(7) . . ?
C32 O31 Al2 148.8(4) . . ?
O31 C32 C33 109.6(4) . . ?
O31 C32 C37 105.2(5) . . ?
O31 C32 C41 116.7(5) . . ?
C37 C32 C33 106.0(5) . . ?
C41 C32 C33 108.7(5) . . ?
C41 C32 C37 110.0(5) . . ?
C33A C32 O2 91.7(9) . . ?
C37A C32 C33A 114.2(12) . . ?
C37A C32 C41A 112.9(13) . . ?
C37A C32 O2 129.9(8) . . ?
C41A C32 C33A 110.7(11) . . ?
C41A C32 O2 94.4(10) . . ?
F34 C33 C32 111.3(6) . . ?
F34 C33 F35 112.2(9) . . ?
F35 C33 C32 106.5(7) . . ?
F36 C33 C32 113.6(6) . . ?
F36 C33 F34 107.4(8) . . ?
F36 C33 F35 105.9(9) . . ?
F38 C37 C32 116.3(6) . . ?
F38 C37 F39 103.7(6) . . ?
F38 C37 F40 106.6(6) . . ?
F39 C37 C32 109.2(6) . . ?
F39 C37 F40 107.9(6) . . ?
F40 C37 C32 112.5(5) . . ?
F42 C41 C32 112.1(7) . . ?
F43 C41 C32 116.2(7) . . ?
F43 C41 F42 104.2(8) . . ?
F43 C41 F44 107.6(9) . . ?
F44 C41 C32 108.5(6) . . ?
F44 C41 F42 107.8(8) . . ?
C47 O45 Al2 152.7(3) . . ?
F48 C46 C47 106.2(14) . . ?
F48 C46 F49 106.3(16) . . ?
F49 C46 C47 110.1(11) . . ?
F50 C46 C47 113.6(13) . . ?
F50 C46 F48 114.0(17) . . ?
F50 C46 F49 106.4(15) . . ?
O45 C47 C46 104.7(7) . . ?
O45 C47 C51 116.7(8) . . ?
O45 C47 C55 103.8(6) . . ?
O45 C47 C46A 112.3(5) . . ?
O45 C47 C51A 109.4(4) . . ?
O45 C47 C55A 109.8(4) . . ?
C46 C47 C55 103.8(8) . . ?
C51 C47 C46 115.0(9) . . ?
C51 C47 C55 111.3(8) . . ?
C46A C47 C51A 106.8(5) . . ?
C46A C47 C55A 114.1(6) . . ?
C55A C47 C51A 103.9(5) . . ?
F52 C51 C47 102.7(10) . . ?
F53 C51 C47 105.4(11) . . ?
F53 C51 F52 116.9(18) . . ?
F54 C51 C47 121.2(14) . . ?
F54 C51 F52 116.2(16) . . ?
F54 C51 F53 94.6(13) . . ?
F56 C55 C47 109.6(12) . . ?
F56 C55 F58 107.1(15) . . ?
F57 C55 C47 115.6(10) . . ?
F57 C55 F56 106.5(14) . . ?
F57 C55 F58 104.5(13) . . ?
F58 C55 C47 113.0(10) . . ?
F48A C46A C47 110.9(7) . . ?
F49A C46A C47 111.6(7) . . ?
F49A C46A F48A 106.3(7) . . ?
F49A C46A F50A 110.9(7) . . ?
F50A C46A C47 112.8(7) . . ?
F50A C46A F48A 103.9(7) . . ?
F52A C51A C47 109.5(5) . . ?
F53A C51A C47 112.7(5) . . ?
F53A C51A F52A 105.5(5) . . ?
F53A C51A F54A 114.3(7) . . ?
F54A C51A C47 109.5(6) . . ?
F54A C51A F52A 104.9(6) . . ?
F56A C55A C47 115.7(6) . . ?
F56A C55A F58A 104.6(7) . . ?
F57A C55A C47 113.6(6) . . ?
F57A C55A F56A 111.5(7) . . ?
F57A C55A F58A 105.1(7) . . ?
F58A C55A C47 105.2(6) . . ?
C5A C4A O3 82.9(8) . . ?
C5A C4A C9A 103.5(9) . . ?
C9A C4A O3 143.4(11) . . ?
C13A C4A O3 102.8(9) . . ?
C13A C4A C5A 112.4(11) . . ?
C13A C4A C9A 107.5(10) . . ?
F6A C5A C4A 106.3(11) . . ?
F7A C5A C4A 111.5(15) . . ?
F7A C5A F6A 108.0(15) . . ?
F8A C5A C4A 111.5(13) . . ?
F8A C5A F6A 109.1(14) . . ?
F8A C5A F7A 110.3(16) . . ?
F10A C9A C4A 107.9(11) . . ?
F10A C9A F11A 106.3(13) . . ?
F10A C9A F12A 110.8(13) . . ?
F11A C9A C4A 111.3(12) . . ?
F11A C9A F12A 109.3(13) . . ?
F12A C9A C4A 111.3(11) . . ?
F14A C13A C4A 108.8(12) . . ?
F15A C13A C4A 108.8(12) . . ?
F15A C13A F14A 113.3(15) . . ?
F16A C13A C4A 112.6(12) . . ?
F16A C13A F14A 104.2(15) . . ?
F16A C13A F15A 109.2(15) . . ?
F34A C33A C32 108.8(14) . . ?
F34A C33A F35A 127(2) . . ?
F35A C33A C32 95.2(12) . . ?
F36A C33A C32 105.4(18) . . ?
F36A C33A F34A 112(2) . . ?
F36A C33A F35A 105(2) . . ?
F38A C37A C32 106.8(18) . . ?
F39A C37A C32 94.8(12) . . ?
F39A C37A F38A 105(2) . . ?
F40A C37A C32 107.0(17) . . ?
F40A C37A F38A 120(2) . . ?
F40A C37A F39A 120(2) . . ?
F42A C41A C32 112(2) . . ?
F42A C41A F44A 107(2) . . ?
F43A C41A C32 117(2) . . ?
F43A C41A F42A 105(2) . . ?
F43A C41A F44A 108(2) . . ?
F44A C41A C32 108.1(16) . . ?
C4 O1 Al2 150.6(4) . . ?
C32 O2 Al2 135.3(7) . . ?
F20A C19A C18 112.7(11) . . ?
F20A C19A F21A 105.3(17) . . ?
F20A C19A F22A 105.2(14) . . ?
F21A C19A C18 110.1(18) . . ?
F21A C19A F22A 105.7(17) . . ?
F22A C19A C18 116.8(14) . . ?
F24A C23A C18 102.6(16) . . ?
F25A C23A C18 108.2(16) . . ?
F25A C23A F24A 107.3(17) . . ?
F26A C23A C18 102.9(12) . . ?
F26A C23A F24A 116.0(17) . . ?
F26A C23A F25A 118.4(18) . . ?
F28A C27A C18 109.6(15) . . ?
F28A C27A F30A 104.8(15) . . ?
F29A C27A C18 126.6(14) . . ?
F29A C27A F28A 104.0(16) . . ?
F29A C27A F30A 99.5(16) . . ?
F30A C27A C18 110.0(12) . . ?
C2 C4B C3 115.6(10) . . ?
C2 C4B C6 117.7(11) . . ?
C3 C4B C6 99.6(9) . . ?
F1 C2 C4B 108.6(12) . . ?
F1 C2 F2 113(2) . . ?
F1 C2 F3 103.5(18) . . ?
F2 C2 C4B 113(2) . . ?
F2 C2 F3 115(2) . . ?
F3 C2 C4B 103.1(16) . . ?
F4 C3 C4B 119.9(17) . . ?
F4 C3 F9 101(2) . . ?
F5 C3 C4B 108.9(15) . . ?
F5 C3 F4 107.3(19) . . ?
F5 C3 F9 112(2) . . ?
F9 C3 C4B 107.0(17) . . ?
F13 C6 C4B 123.2(15) . . ?
F13 C6 F17 97(2) . . ?
F13 C6 F18 110(2) . . ?
F17 C6 C4B 108.7(16) . . ?
F18 C6 C4B 110.7(16) . . ?
F18 C6 F17 105(2) . . ?

loop_
_geom_bond_atom_site_label_1
_geom_bond_atom_site_label_2
_geom_bond_distance
_geom_bond_site_symmetry_2
_geom_bond_publ_flag
Ta01 P003 2.7300(9) . ?
Ta01 P004 2.7021(9) . ?
Ta01 P005 2.6069(9) . ?
Ta01 P006 2.5972(9) . ?
Ta01 C00K 2.384(3) . ?
Ta01 C00M 2.446(3) . ?
Ta01 C00O 2.098(4) . ?
Ta01 C00S 2.420(3) . ?
Ta01 C00W 2.457(3) . ?
Ta01 C011 2.400(3) . ?
Ta01 C016 2.136(4) . ?
P002 P003 2.1516(13) . ?
P002 P004 2.1558(13) . ?
P002 C00Q 1.815(4) . ?
P002 C019 1.803(4) . ?
P003 P005 2.1502(13) . ?
P004 P006 2.1405(14) . ?
P005 P006 2.1605(15) . ?
O008 C00O 1.133(4) . ?
O00A C016 1.121(5) . ?
C00K H00K 0.9300 . ?
C00K C00M 1.432(5) . ?
C00K C00S 1.412(5) . ?
C00K Ta 2.427(3) . ?
C00M C00W 1.462(5) . ?
C00M C012 1.542(5) . ?
C00M Ta 2.249(3) . ?
C00N H00N 0.9300 . ?
C00N C00Q 1.387(5) . ?
C00N C014 1.386(5) . ?
C00O Ta 1.961(4) . ?
C00Q C01H 1.390(5) . ?
C00Q P4A 1.452(4) . ?
C00R C00W 1.556(5) . ?
C00R C01B 1.535(5) . ?
C00R C01I 1.537(6) . ?
C00R C01S 1.529(5) . ?
C00S C011 1.418(5) . ?
C00S C01M 1.519(5) . ?
C00V H00A 0.9600 . ?
C00V H00B 0.9600 . ?
C00V H00C 0.9600 . ?
C00V C012 1.536(5) . ?
C00W C011 1.418(5) . ?
C00Z H00Z 0.9300 . ?
C00Z C019 1.383(5) . ?
C00Z C01W 1.388(6) . ?
C011 H011 0.9300 . ?
C012 C01T 1.542(6) . ?
C012 C01Y 1.540(6) . ?
C014 H014 0.9300 . ?
C014 C020 1.367(7) . ?
C019 C01J 1.395(6) . ?
C019 P4A 1.821(4) . ?
C01A H01A 0.9600 . ?
C01A H01B 0.9600 . ?
C01A H01C 0.9600 . ?
C01A C01M 1.532(6) . ?
C01B H01D 0.9600 . ?
C01B H01E 0.9600 . ?
C01B H01F 0.9600 . ?
C01F H01G 0.9600 . ?
C01F H01H 0.9600 . ?
C01F H01I 0.9600 . ?
C01F C01M 1.531(5) . ?
C01H H01J 0.9300 . ?
C01H C029 1.379(7) . ?
C01I H01K 0.9600 . ?
C01I H01L 0.9600 . ?
C01I H01M 0.9600 . ?
C01J H01N 0.9300 . ?
C01J C01R 1.384(6) . ?
C01M C022 1.543(5) . ?
C01R H01R 0.9300 . ?
C01R C01Z 1.386(6) . ?
C01S H01O 0.9600 . ?
C01S H01P 0.9600 . ?
C01S H01Q 0.9600 . ?
C01T H01S 0.9600 . ?
C01T H01T 0.9600 . ?
C01T H01U 0.9600 . ?
C01W H01W 0.9300 . ?
C01W C01Z 1.377(7) . ?
C01Y H01V 0.9600 . ?
C01Y H01X 0.9600 . ?
C01Y H01Y 0.9600 . ?
C01Z H01Z 0.9300 . ?
C020 H020 0.9300 . ?
C020 C029 1.387(7) . ?
C022 H02A 0.9600 . ?
C022 H02B 0.9600 . ?
C022 H02C 0.9600 . ?
C029 H029 0.9300 . ?
Ta P2A 2.65765(6) . ?
Ta P0A 2.64343(9) . ?
Ta P1A 2.41625(10) . ?
Ta P3A 2.46303(8) . ?
P2A P4A 2.17173(6) . ?
P2A P3A 2.21099(5) . ?
P4A P0A 2.18191(4) . ?
P0A P1A 2.10455(5) . ?
P1A P3A 2.04138(5) . ?
Al2 O3 1.710(4) . ?
Al2 O17 1.700(3) . ?
Al2 O31 1.754(4) . ?
Al2 O45 1.703(3) . ?
Al2 O1 1.6098(11) . ?
Al2 O2 1.629(9) . ?
O3 C4A 1.648(14) . ?
C4 C5 1.556(10) . ?
C4 C9 1.549(10) . ?
C4 C13 1.526(10) . ?
C4 O1 1.399(10) . ?
C5 F6 1.331(11) . ?
C5 F7 1.333(10) . ?
C5 F8 1.345(10) . ?
C9 F10 1.332(10) . ?
C9 F11 1.335(10) . ?
C9 F12 1.342(11) . ?
C13 F14 1.341(11) . ?
C13 F15 1.343(11) . ?
C13 F16 1.324(10) . ?
O17 C18 1.338(5) . ?
C18 C19 1.588(7) . ?
C18 C23 1.544(7) . ?
C18 C27 1.510(7) . ?
C18 C19A 1.551(12) . ?
C18 C23A 1.518(13) . ?
C18 C27A 1.575(13) . ?
C19 F20 1.340(7) . ?
C19 F21 1.319(7) . ?
C19 F22 1.330(9) . ?
C23 F24 1.322(8) . ?
C23 F25 1.366(7) . ?
C23 F26 1.314(8) . ?
C27 F28 1.316(7) . ?
C27 F29 1.350(9) . ?
C27 F30 1.326(8) . ?
O31 C32 1.332(6) . ?
C32 C33 1.583(7) . ?
C32 C37 1.568(8) . ?
C32 C41 1.538(8) . ?
C32 C33A 1.563(14) . ?
C32 C37A 1.516(14) . ?
C32 C41A 1.559(14) . ?
C32 O2 1.588(11) . ?
C33 F34 1.324(9) . ?
C33 F35 1.351(9) . ?
C33 F36 1.317(8) . ?
C37 F38 1.308(7) . ?
C37 F39 1.330(7) . ?
C37 F40 1.350(8) . ?
C41 F42 1.338(8) . ?
C41 F43 1.322(8) . ?
C41 F44 1.332(9) . ?
O45 C47 1.332(5) . ?
C46 C47 1.568(10) . ?
C46 F48 1.329(11) . ?
C46 F49 1.344(11) . ?
C46 F50 1.325(11) . ?
C47 C51 1.508(10) . ?
C47 C55 1.575(10) . ?
C47 C46A 1.520(8) . ?
C47 C51A 1.618(7) . ?
C47 C55A 1.537(7) . ?
C51 F52 1.357(11) . ?
C51 F53 1.344(11) . ?
C51 F54 1.318(11) . ?
C55 F56 1.339(11) . ?
C55 F57 1.329(11) . ?
C55 F58 1.344(11) . ?
C46A F48A 1.354(9) . ?
C46A F49A 1.289(8) . ?
C46A F50A 1.328(9) . ?
C51A F52A 1.384(7) . ?
C51A F53A 1.302(7) . ?
C51A F54A 1.311(8) . ?
C55A F56A 1.316(8) . ?
C55A F57A 1.290(9) . ?
C55A F58A 1.382(9) . ?
C4A C5A 1.559(12) . ?
C4A C9A 1.572(12) . ?
C4A C13A 1.522(12) . ?
C5A F6A 1.368(12) . ?
C5A F7A 1.326(12) . ?
C5A F8A 1.303(13) . ?
C9A F10A 1.319(12) . ?
C9A F11A 1.329(13) . ?
C9A F12A 1.340(12) . ?
C13A F14A 1.359(13) . ?
C13A F15A 1.339(12) . ?
C13A F16A 1.326(12) . ?
C33A F34A 1.354(13) . ?
C33A F35A 1.364(14) . ?
C33A F36A 1.333(14) . ?
C37A F38A 1.329(14) . ?
C37A F39A 1.308(14) . ?
C37A F40A 1.302(14) . ?
C41A F42A 1.343(14) . ?
C41A F43A 1.341(14) . ?
C41A F44A 1.344(14) . ?
C19A F20A 1.336(12) . ?
C19A F21A 1.340(13) . ?
C19A F22A 1.342(13) . ?
C23A F24A 1.341(13) . ?
C23A F25A 1.333(13) . ?
C23A F26A 1.324(13) . ?
C27A F28A 1.348(13) . ?
C27A F29A 1.317(13) . ?
C27A F30A 1.349(13) . ?
C4B C2 1.418(16) . ?
C4B C3 1.560(15) . ?
C4B C6 1.662(18) . ?
C2 F1 1.267(17) . ?
C2 F2 1.305(17) . ?
C2 F3 1.337(19) . ?
C3 F4 1.325(18) . ?
C3 F5 1.324(17) . ?
C3 F9 1.339(18) . ?
C6 F13 1.21(3) . ?
C6 F17 1.33(3) . ?
C6 F18 1.31(2) . ?

loop_
_geom_torsion_atom_site_label_1
_geom_torsion_atom_site_label_2
_geom_torsion_atom_site_label_3
_geom_torsion_atom_site_label_4
_geom_torsion
_geom_torsion_site_symmetry_1
_geom_torsion_site_symmetry_2
_geom_torsion_site_symmetry_3
_geom_torsion_site_symmetry_4
_geom_torsion_publ_flag
Ta01 C00K C00M C00W -65.1(2) . . . . ?
Ta01 C00K C00M C012 128.0(3) . . . . ?
Ta01 C00K C00S C011 65.0(2) . . . . ?
Ta01 C00K C00S C01M -128.5(3) . . . . ?
Ta01 C00M C00W C00R 133.3(4) . . . . ?
Ta01 C00M C00W C011 -63.2(2) . . . . ?
Ta01 C00M C012 C00V -43.8(5) . . . . ?
Ta01 C00M C012 C01T -167.1(3) . . . . ?
Ta01 C00M C012 C01Y 77.3(4) . . . . ?
Ta01 C00S C011 C00W 66.2(2) . . . . ?
Ta01 C00S C01M C01A 54.4(4) . . . . ?
Ta01 C00S C01M C01F -68.5(4) . . . . ?
Ta01 C00S C01M C022 173.4(3) . . . . ?
Ta01 C00W C011 C00S -65.2(2) . . . . ?
P002 C00Q C01H C029 179.8(3) . . . . ?
P002 C019 C01J C01R 177.7(3) . . . . ?
P003 P002 C00Q C00N 20.7(3) . . . . ?
P003 P002 C00Q C01H -159.3(3) . . . . ?
P003 P002 C019 C00Z 114.1(3) . . . . ?
P003 P002 C019 C01J -64.3(3) . . . . ?
P004 P002 C00Q C00N 132.4(3) . . . . ?
P004 P002 C00Q C01H -47.6(3) . . . . ?
P004 P002 C019 C00Z -3.2(4) . . . . ?
P004 P002 C019 C01J 178.3(3) . . . . ?
C00K C00M C00W Ta01 63.3(2) . . . . ?
C00K C00M C00W C00R -163.4(4) . . . . ?
C00K C00M C00W C011 0.0(4) . . . . ?
C00K C00M C012 C00V -133.8(4) . . . . ?
C00K C00M C012 C01T 102.9(4) . . . . ?
C00K C00M C012 C01Y -12.6(5) . . . . ?
C00K C00S C011 Ta01 -64.6(2) . . . . ?
C00K C00S C011 C00W 1.6(4) . . . . ?
C00K C00S C01M C01A 152.8(3) . . . . ?
C00K C00S C01M C01F 29.9(5) . . . . ?
C00K C00S C01M C022 -88.2(4) . . . . ?
C00M C00K C00S Ta01 -66.6(2) . . . . ?
C00M C00K C00S C011 -1.6(4) . . . . ?
C00M C00K C00S C01M 164.9(3) . . . . ?
C00M C00W C011 Ta01 64.2(2) . . . . ?
C00M C00W C011 C00S -1.0(4) . . . . ?
C00N C00Q C01H C029 -0.2(6) . . . . ?
C00N C00Q P4A C019 -53.6(6) . . . . ?
C00N C00Q P4A P2A 136.2(5) . . . . ?
C00N C00Q P4A P0A 35.2(5) . . . . ?
C00N C014 C020 C029 -0.3(6) . . . . ?
C00Q P002 C019 C00Z -126.7(3) . . . . ?
C00Q P002 C019 C01J 54.9(4) . . . . ?
C00Q C00N C014 C020 -0.8(6) . . . . ?
C00Q C01H C029 C020 -0.9(7) . . . . ?
C00R C00W C011 Ta01 -128.8(3) . . . . ?
C00R C00W C011 C00S 166.0(3) . . . . ?
C00S C00K C00M Ta01 66.0(2) . . . . ?
C00S C00K C00M C00W 1.0(4) . . . . ?
C00S C00K C00M C012 -166.0(3) . . . . ?
C00S C00K C00M Ta 90.2(3) . . . . ?
C00W C00M C012 C00V 63.4(5) . . . . ?
C00W C00M C012 C01T -59.9(5) . . . . ?
C00W C00M C012 C01Y -175.5(4) . . . . ?
C00Z C019 C01J C01R -0.8(6) . . . . ?
C00Z C019 P4A C00Q -153.7(3) . . . . ?
C00Z C019 P4A P2A 15.7(3) . . . . ?
C00Z C019 P4A P0A 115.6(3) . . . . ?
C00Z C01W C01Z C01R 0.7(8) . . . . ?
C011 C00S C01M C01A -43.4(5) . . . . ?
C011 C00S C01M C01F -166.3(3) . . . . ?
C011 C00S C01M C022 75.6(4) . . . . ?
C012 C00M C00W Ta01 -132.1(4) . . . . ?
C012 C00M C00W C00R 1.2(6) . . . . ?
C012 C00M C00W C011 164.6(4) . . . . ?
C014 C00N C00Q P002 -179.0(3) . . . . ?
C014 C00N C00Q C01H 1.0(5) . . . . ?
C014 C00N C00Q P4A 167.3(4) . . . . ?
C014 C020 C029 C01H 1.1(7) . . . . ?
C019 P002 C00Q C00N -102.6(3) . . . . ?
C019 P002 C00Q C01H 77.4(3) . . . . ?
C019 C00Z C01W C01Z -0.1(7) . . . . ?
C019 C01J C01R C01Z 1.3(7) . . . . ?
C01B C00R C00W Ta01 -159.2(3) . . . . ?
C01B C00R C00W C00M 90.9(5) . . . . ?
C01B C00R C00W C011 -71.2(4) . . . . ?
C01H C00Q P4A C019 114.5(3) . . . . ?
C01H C00Q P4A P2A -55.7(3) . . . . ?
C01H C00Q P4A P0A -156.7(2) . . . . ?
C01I C00R C00W Ta01 -42.8(5) . . . . ?
C01I C00R C00W C00M -152.6(4) . . . . ?
C01I C00R C00W C011 45.2(4) . . . . ?
C01J C019 P4A C00Q -0.3(4) . . . . ?
C01J C019 P4A P2A 169.1(3) . . . . ?
C01J C019 P4A P0A -91.1(3) . . . . ?
C01J C01R C01Z C01W -1.3(8) . . . . ?
C01M C00S C011 Ta01 128.7(3) . . . . ?
C01M C00S C011 C00W -165.2(3) . . . . ?
C01S C00R C00W Ta01 81.1(5) . . . . ?
C01S C00R C00W C00M -28.8(6) . . . . ?
C01S C00R C00W C011 169.1(3) . . . . ?
C01W C00Z C019 P002 -178.2(3) . . . . ?
C01W C00Z C019 C01J 0.2(6) . . . . ?
C01W C00Z C019 P4A 153.1(4) . . . . ?
Ta C00K C00M C00W -89.2(2) . . . . ?
Ta C00K C00M C012 103.9(3) . . . . ?
Ta C00K C00S C011 65.5(3) . . . . ?
Ta C00K C00S C01M -128.0(3) . . . . ?
Ta C00M C00W C00R 117.3(4) . . . . ?
Ta C00M C00W C011 -79.2(2) . . . . ?
Ta C00M C012 C00V -46.6(4) . . . . ?
Ta C00M C012 C01T -169.9(3) . . . . ?
Ta C00M C012 C01Y 74.6(3) . . . . ?
P4A C00Q C01H C029 -172.1(4) . . . . ?
P4A C019 C01J C01R -153.0(4) . . . . ?
Al2 O3 C4A C5A -151.8(7) . . . . ?
Al2 O3 C4A C9A -48.8(18) . . . . ?
Al2 O3 C4A C13A 96.8(10) . . . . ?
Al2 O17 C18 C19 -100.3(8) . . . . ?
Al2 O17 C18 C23 146.4(7) . . . . ?
Al2 O17 C18 C27 20.8(11) . . . . ?
Al2 O17 C18 C19A -49.2(12) . . . . ?
Al2 O17 C18 C23A 179.4(10) . . . . ?
Al2 O17 C18 C27A 62.1(11) . . . . ?
Al2 O31 C32 C33 53.0(11) . . . . ?
Al2 O31 C32 C37 166.6(7) . . . . ?
Al2 O31 C32 C41 -71.1(10) . . . . ?
Al2 O45 C47 C46 -110.5(9) . . . . ?
Al2 O45 C47 C51 17.9(10) . . . . ?
Al2 O45 C47 C55 140.9(8) . . . . ?
Al2 O45 C47 C46A -117.3(7) . . . . ?
Al2 O45 C47 C51A 1.1(8) . . . . ?
Al2 O45 C47 C55A 114.6(7) . . . . ?
O3 Al2 O17 C18 149.0(8) . . . . ?
O3 Al2 O45 C47 58.7(7) . . . . ?
O3 Al2 O2 C32 155.6(11) . . . . ?
O3 C4A C5A F6A -54.9(12) . . . . ?
O3 C4A C5A F7A -172.3(15) . . . . ?
O3 C4A C5A F8A 63.9(13) . . . . ?
O3 C4A C9A F10A 70.1(18) . . . . ?
O3 C4A C9A F11A -173.7(15) . . . . ?
O3 C4A C9A F12A -52(2) . . . . ?
O3 C4A C13A F14A -116.4(12) . . . . ?
O3 C4A C13A F15A 7.5(16) . . . . ?
O3 C4A C13A F16A 128.7(14) . . . . ?
C5 C4 C9 F10 160.9(12) . . . . ?
C5 C4 C9 F11 -78.7(13) . . . . ?
C5 C4 C9 F12 40.1(15) . . . . ?
C5 C4 C13 F14 161.1(11) . . . . ?
C5 C4 C13 F15 -76.9(14) . . . . ?
C5 C4 C13 F16 40.3(15) . . . . ?
C5 C4 O1 Al2 60.1(15) . . . . ?
C9 C4 C5 F6 158.7(12) . . . . ?
C9 C4 C5 F7 43.7(13) . . . . ?
C9 C4 C5 F8 -75.6(12) . . . . ?
C9 C4 C13 F14 40.8(13) . . . . ?
C9 C4 C13 F15 162.8(13) . . . . ?
C9 C4 C13 F16 -80.1(14) . . . . ?
C9 C4 O1 Al2 170.9(7) . . . . ?
C13 C4 C5 F6 37.0(14) . . . . ?
C13 C4 C5 F7 -78.0(13) . . . . ?
C13 C4 C5 F8 162.6(11) . . . . ?
C13 C4 C9 F10 -78.3(13) . . . . ?
C13 C4 C9 F11 42.1(14) . . . . ?
C13 C4 C9 F12 160.9(14) . . . . ?
C13 C4 O1 Al2 -78.5(11) . . . . ?
O17 Al2 O3 C4A -64.8(7) . . . . ?
O17 Al2 O31 C32 -77.8(9) . . . . ?
O17 Al2 O45 C47 -171.8(6) . . . . ?
O17 Al2 O1 C4 95.6(9) . . . . ?
O17 Al2 O2 C32 50.3(11) . . . . ?
O17 C18 C19 F20 163.1(5) . . . . ?
O17 C18 C19 F21 -73.6(6) . . . . ?
O17 C18 C19 F22 45.8(8) . . . . ?
O17 C18 C23 F24 -76.5(7) . . . . ?
O17 C18 C23 F25 161.9(6) . . . . ?
O17 C18 C23 F26 41.5(7) . . . . ?
O17 C18 C27 F28 162.0(7) . . . . ?
O17 C18 C27 F29 -76.1(7) . . . . ?
O17 C18 C27 F30 40.2(8) . . . . ?
O17 C18 C19A F20A -169.4(12) . . . . ?
O17 C18 C19A F21A -52.1(17) . . . . ?
O17 C18 C19A F22A 68.5(15) . . . . ?
O17 C18 C23A F24A -38.3(16) . . . . ?
O17 C18 C23A F25A -151.5(15) . . . . ?
O17 C18 C23A F26A 82.5(14) . . . . ?
O17 C18 C27A F28A -170.9(14) . . . . ?
O17 C18 C27A F29A -45(2) . . . . ?
O17 C18 C27A F30A 74.3(14) . . . . ?
C19 C18 C23 F24 168.7(5) . . . . ?
C19 C18 C23 F25 47.2(7) . . . . ?
C19 C18 C23 F26 -73.2(6) . . . . ?
C19 C18 C27 F28 -78.3(8) . . . . ?
C19 C18 C27 F29 43.6(7) . . . . ?
C19 C18 C27 F30 160.0(6) . . . . ?
C23 C18 C19 F20 -80.9(6) . . . . ?
C23 C18 C19 F21 42.4(6) . . . . ?
C23 C18 C19 F22 161.8(8) . . . . ?
C23 C18 C27 F28 38.0(9) . . . . ?
C23 C18 C27 F29 159.9(6) . . . . ?
C23 C18 C27 F30 -83.8(7) . . . . ?
C27 C18 C19 F20 39.7(7) . . . . ?
C27 C18 C19 F21 163.1(6) . . . . ?
C27 C18 C19 F22 -77.5(8) . . . . ?
C27 C18 C23 F24 49.7(7) . . . . ?
C27 C18 C23 F25 -71.9(7) . . . . ?
C27 C18 C23 F26 167.8(6) . . . . ?
O31 Al2 O17 C18 -97.1(8) . . . . ?
O31 Al2 O45 C47 -55.3(7) . . . . ?
O31 Al2 O1 C4 -29.7(9) . . . . ?
O31 C32 C33 F34 69.3(8) . . . . ?
O31 C32 C33 F35 -53.3(9) . . . . ?
O31 C32 C33 F36 -169.4(9) . . . . ?
O31 C32 C37 F38 -35.4(7) . . . . ?
O31 C32 C37 F39 81.4(6) . . . . ?
O31 C32 C37 F40 -158.8(6) . . . . ?
O31 C32 C41 F42 -161.8(7) . . . . ?
O31 C32 C41 F43 78.5(8) . . . . ?
O31 C32 C41 F44 -42.8(8) . . . . ?
C33 C32 C37 F38 80.7(7) . . . . ?
C33 C32 C37 F39 -162.5(5) . . . . ?
C33 C32 C37 F40 -42.7(7) . . . . ?
C33 C32 C41 F42 73.7(8) . . . . ?
C33 C32 C41 F43 -46.0(8) . . . . ?
C33 C32 C41 F44 -167.4(7) . . . . ?
C37 C32 C33 F34 -43.8(7) . . . . ?
C37 C32 C33 F35 -166.3(8) . . . . ?
C37 C32 C33 F36 77.5(10) . . . . ?
C37 C32 C41 F42 -42.0(8) . . . . ?
C37 C32 C41 F43 -161.7(7) . . . . ?
C37 C32 C41 F44 76.9(8) . . . . ?
C41 C32 C33 F34 -162.1(6) . . . . ?
C41 C32 C33 F35 75.4(9) . . . . ?
C41 C32 C33 F36 -40.7(10) . . . . ?
C41 C32 C37 F38 -161.9(6) . . . . ?
C41 C32 C37 F39 -45.1(7) . . . . ?
C41 C32 C37 F40 74.7(7) . . . . ?
O45 Al2 O3 C4A 64.1(7) . . . . ?
O45 Al2 O17 C18 15.9(9) . . . . ?
O45 Al2 O31 C32 165.1(8) . . . . ?
O45 Al2 O1 C4 -150.6(8) . . . . ?
O45 Al2 O2 C32 -90.9(10) . . . . ?
O45 C47 C51 F52 87.3(15) . . . . ?
O45 C47 C51 F53 -35.7(13) . . . . ?
O45 C47 C51 F54 -141.0(14) . . . . ?
O45 C47 C55 F56 -166.5(12) . . . . ?
O45 C47 C55 F57 -46.2(13) . . . . ?
O45 C47 C55 F58 74.1(12) . . . . ?
O45 C47 C46A F48A 76.6(7) . . . . ?
O45 C47 C46A F49A -41.6(9) . . . . ?
O45 C47 C46A F50A -167.3(6) . . . . ?
O45 C47 C51A F52A 74.7(5) . . . . ?
O45 C47 C51A F53A -42.4(6) . . . . ?
O45 C47 C51A F54A -170.9(6) . . . . ?
O45 C47 C55A F56A -164.8(7) . . . . ?
O45 C47 C55A F57A -34.0(9) . . . . ?
O45 C47 C55A F58A 80.4(6) . . . . ?
C46 C47 C51 F52 -149.4(15) . . . . ?
C46 C47 C51 F53 87.6(14) . . . . ?
C46 C47 C51 F54 -17.7(19) . . . . ?
C46 C47 C55 F56 84.2(14) . . . . ?
C46 C47 C55 F57 -155.5(13) . . . . ?
C46 C47 C55 F58 -35.2(14) . . . . ?
F48 C46 C47 O45 86.0(16) . . . . ?
F48 C46 C47 C51 -43.5(18) . . . . ?
F48 C46 C47 C55 -165.3(16) . . . . ?
F49 C46 C47 O45 -28.6(13) . . . . ?
F49 C46 C47 C51 -158.1(13) . . . . ?
F49 C46 C47 C55 80.0(14) . . . . ?
F50 C46 C47 O45 -147.9(15) . . . . ?
F50 C46 C47 C51 82.6(18) . . . . ?
F50 C46 C47 C55 -39.3(17) . . . . ?
C51 C47 C55 F56 -40.2(15) . . . . ?
C51 C47 C55 F57 80.2(14) . . . . ?
C51 C47 C55 F58 -159.5(13) . . . . ?
C55 C47 C51 F52 -31.7(17) . . . . ?
C55 C47 C51 F53 -154.6(11) . . . . ?
C55 C47 C51 F54 100.0(16) . . . . ?
C46A C47 C51A F52A -163.6(5) . . . . ?
C46A C47 C51A F53A 79.3(7) . . . . ?
C46A C47 C51A F54A -49.1(8) . . . . ?
C46A C47 C55A F56A 68.1(9) . . . . ?
C46A C47 C55A F57A -161.1(7) . . . . ?
C46A C47 C55A F58A -46.7(7) . . . . ?
C51A C47 C46A F48A -43.3(8) . . . . ?
C51A C47 C46A F49A -161.5(7) . . . . ?
C51A C47 C46A F50A 72.8(7) . . . . ?
C51A C47 C55A F56A -47.8(8) . . . . ?
C51A C47 C55A F57A 83.0(8) . . . . ?
C51A C47 C55A F58A -162.6(5) . . . . ?
C55A C47 C46A F48A -157.6(7) . . . . ?
C55A C47 C46A F49A 84.2(9) . . . . ?
C55A C47 C46A F50A -41.5(9) . . . . ?
C55A C47 C51A F52A -42.6(6) . . . . ?
C55A C47 C51A F53A -159.7(5) . . . . ?
C55A C47 C51A F54A 71.9(7) . . . . ?
C5A C4A C9A F10A 166.4(12) . . . . ?
C5A C4A C9A F11A -77.4(14) . . . . ?
C5A C4A C9A F12A 44.7(15) . . . . ?
C5A C4A C13A F14A 156.2(13) . . . . ?
C5A C4A C13A F15A -79.9(16) . . . . ?
C5A C4A C13A F16A 41.2(17) . . . . ?
C9A C4A C5A F6A 161.8(13) . . . . ?
C9A C4A C5A F7A 44.3(17) . . . . ?
C9A C4A C5A F8A -79.4(15) . . . . ?
C9A C4A C13A F14A 42.9(15) . . . . ?
C9A C4A C13A F15A 166.8(15) . . . . ?
C9A C4A C13A F16A -72.1(15) . . . . ?
C13A C4A C5A F6A 46.1(15) . . . . ?
C13A C4A C5A F7A -71.4(17) . . . . ?
C13A C4A C5A F8A 164.8(14) . . . . ?
C13A C4A C9A F10A -74.5(14) . . . . ?
C13A C4A C9A F11A 41.7(15) . . . . ?
C13A C4A C9A F12A 163.8(12) . . . . ?
C33A C32 C37A F38A 29(2) . . . . ?
C33A C32 C37A F39A 136.1(14) . . . . ?
C33A C32 C37A F40A -101(2) . . . . ?
C33A C32 C41A F42A 50(2) . . . . ?
C33A C32 C41A F43A -71(3) . . . . ?
C33A C32 C41A F44A 167.6(16) . . . . ?
C33A C32 O2 Al2 -102.3(12) . . . . ?
C37A C32 C33A F34A -64(2) . . . . ?
C37A C32 C33A F35A 163.7(14) . . . . ?
C37A C32 C33A F36A 56(2) . . . . ?
C37A C32 C41A F42A -79(2) . . . . ?
C37A C32 C41A F43A 160(2) . . . . ?
C37A C32 C41A F44A 38(2) . . . . ?
C37A C32 O2 Al2 21.7(18) . . . . ?
C41A C32 C33A F34A 167.2(18) . . . . ?
C41A C32 C33A F35A 34.9(17) . . . . ?
C41A C32 C33A F36A -73(2) . . . . ?
C41A C32 C37A F38A 156.6(18) . . . . ?
C41A C32 C37A F39A -96.3(17) . . . . ?
C41A C32 C37A F40A 27(2) . . . . ?
C41A C32 O2 Al2 146.8(12) . . . . ?
O1 Al2 O17 C18 124.8(8) . . . . ?
O1 Al2 O31 C32 44.0(10) . . . . ?
O1 Al2 O45 C47 81.6(7) . . . . ?
O1 C4 C5 F6 -100.9(14) . . . . ?
O1 C4 C5 F7 144.1(12) . . . . ?
O1 C4 C5 F8 24.8(16) . . . . ?
O1 C4 C9 F10 28.0(11) . . . . ?
O1 C4 C9 F11 148.4(12) . . . . ?
O1 C4 C9 F12 -92.8(13) . . . . ?
O1 C4 C13 F14 -50.3(12) . . . . ?
O1 C4 C13 F15 71.7(13) . . . . ?
O1 C4 C13 F16 -171.1(12) . . . . ?
O2 Al2 O3 C4A 177.8(8) . . . . ?
O2 Al2 O17 C18 -128.3(9) . . . . ?
O2 Al2 O45 C47 -26.6(8) . . . . ?
O2 C32 C33A F34A 71.8(17) . . . . ?
O2 C32 C33A F35A -60.5(13) . . . . ?
O2 C32 C33A F36A -168.1(18) . . . . ?
O2 C32 C37A F38A -85.8(19) . . . . ?
O2 C32 C37A F39A 21(2) . . . . ?
O2 C32 C37A F40A 144.6(16) . . . . ?
O2 C32 C41A F42A 144(2) . . . . ?
O2 C32 C41A F43A 23(2) . . . . ?
O2 C32 C41A F44A -98.9(16) . . . . ?
C19A C18 C23A F24A -167.9(15) . . . . ?
C19A C18 C23A F25A 78.9(18) . . . . ?
C19A C18 C23A F26A -47.1(16) . . . . ?
C19A C18 C27A F28A -53.4(16) . . . . ?
C19A C18 C27A F29A 72(2) . . . . ?
C19A C18 C27A F30A -168.2(13) . . . . ?
C23A C18 C19A F20A -38.2(17) . . . . ?
C23A C18 C19A F21A 79.1(19) . . . . ?
C23A C18 C19A F22A -160.3(15) . . . . ?
C23A C18 C27A F28A 65.9(17) . . . . ?
C23A C18 C27A F29A -168.3(19) . . . . ?
C23A C18 C27A F30A -48.9(16) . . . . ?
C27A C18 C19A F20A 73.4(16) . . . . ?
C27A C18 C19A F21A -169.2(17) . . . . ?
C27A C18 C19A F22A -48.7(16) . . . . ?
C27A C18 C23A F24A 82.4(16) . . . . ?
C27A C18 C23A F25A -30.8(18) . . . . ?
C27A C18 C23A F26A -156.7(13) . . . . ?
C2 C4B C3 F4 -168(2) . . . . ?
C2 C4B C3 F5 -44.0(19) . . . . ?
C2 C4B C3 F9 78(2) . . . . ?
C2 C4B C6 F13 -166(2) . . . . ?
C2 C4B C6 F17 -53.9(19) . . . . ?
C2 C4B C6 F18 60.9(19) . . . . ?
C3 C4B C2 F1 -159.5(12) . . . . ?
C3 C4B C2 F2 74(2) . . . . ?
C3 C4B C2 F3 -50.1(18) . . . . ?
C3 C4B C6 F13 69(2) . . . . ?
C3 C4B C6 F17 -179.7(17) . . . . ?
C3 C4B C6 F18 -64.9(17) . . . . ?
C6 C4B C2 F1 83.1(16) . . . . ?
C6 C4B C2 F2 -43(2) . . . . ?
C6 C4B C2 F3 -167.5(16) . . . . ?
C6 C4B C3 F4 -41(2) . . . . ?
C6 C4B C3 F5 83.2(16) . . . . ?
C6 C4B C3 F9 -155.3(17) . . . . ?

loop_
_exptl_oxdiff_crystal_face_indexfrac_h
_exptl_oxdiff_crystal_face_indexfrac_k
_exptl_oxdiff_crystal_face_indexfrac_l
_exptl_oxdiff_crystal_face_x
_exptl_oxdiff_crystal_face_y
_exptl_oxdiff_crystal_face_z
8.6551 -0.4208 -6.8117 -0.1899 -0.7843 0.5906
8.4780 0.2925 -6.7256 -0.1794 -0.7392 0.6492
-7.2816 7.4114 5.1970 0.2266 0.9509 0.2108
-8.5558 5.0203 6.3853 0.2314 0.9652 -0.1221
1.2842 -9.4679 -0.2994 -0.1173 -0.5043 -0.8556
-4.5822 1.1074 -6.6355 0.9509 -0.2268 -0.2107
-3.7258 3.1767 -7.6951 0.9708 -0.2324 0.0597
5.0943 0.9978 5.1252 -0.8637 0.2051 0.4605
3.0662 -4.3297 8.0659 -0.9478 0.2274 -0.2233
-1.5257 -7.9084 6.1530 -0.4020 0.0990 -0.9103
-9.0536 0.0952 2.5167 0.5789 0.4971 -0.6463
-0.0655 0.5073 -9.4896 0.7926 -0.6070 0.0585
0.0493 -0.5426 9.5026 -0.7923 0.6068 -0.0632
0.6501 0.7728 8.8778 -0.7886 0.6044 0.1127
2.1689 -0.0799 -10.0288 0.6411 -0.7503 0.1614
-0.5271 -7.9871 -2.3408 0.2138 -0.5068 -0.8351
